data_7234855
loop_
_publ_author_name
'Loh, Sze Le'
'Sobolev, Alexandre N.'
'Lim, Siew Huah'
'Ling, Irene'

_publ_section_title
;
 Influence of ortho- and meta-substituted N-heterocyclic dications towards
 the self-assembly of p-sulfonatocalix[4]arene
;
_journal_issue 1
_journal_name_full CrystEngComm
_journal_page_first 52
_journal_page_last 60
_journal_paper_doi 10.1039/C9CE01410A
_journal_volume 22
_journal_year 2020
_chemical_formula_sum 'C144 H258 Ce4 N8 O133 S16'
_chemical_formula_weight 5303.01
_space_group_crystal_system triclinic
_space_group_IT_number 2
_space_group_name_Hall '-P 1'
_space_group_name_H-M_alt 'P -1'
_symmetry_space_group_name_Hall '-P 1'
_symmetry_space_group_name_H-M 'P -1'
_atom_sites_solution_hydrogens mixed
_audit_creation_method SHELXL-2018/1
_audit_update_record
;
2019-09-05 deposited with the CCDC.    2019-10-29 downloaded from the CCDC.
;
_cell_angle_alpha 100.434(2)
_cell_angle_beta 96.481(2)
_cell_angle_gamma 98.621(2)
_cell_formula_units_Z 1
_cell_length_a 14.9999(3)
_cell_length_b 17.5274(4)
_cell_length_c 21.1206(4)
_cell_measurement_reflns_used 26502
_cell_measurement_temperature 100(2)
_cell_measurement_theta_max 31.102
_cell_measurement_theta_min 2.182
_cell_volume 5343.0(2)
_computing_cell_refinement 'CrysAlisPro 1.171.38.46 (Rigaku OD, 2015)'
_computing_data_collection 'CrysAlisPro 1.171.38.46 (Rigaku OD, 2015)'
_computing_data_reduction 'CrysAlisPro 1.171.38.46 (Rigaku OD, 2015)'
_computing_publication_material 'SHELXL-2018/1 (Sheldrick, 2018)'
_computing_structure_refinement 'SHELXL-2018/1 (Sheldrick, 2018)'
_computing_structure_solution 'SHELXT-2015/1 (Sheldrick, 2015)'
_diffrn_ambient_temperature 100(2)
_diffrn_detector 'CCD plate'
_diffrn_detector_area_resol_mean 10.4738
_diffrn_detector_type Ruby
_diffrn_measured_fraction_theta_full 0.999
_diffrn_measured_fraction_theta_max 0.925
_diffrn_measurement_device 'four-circle diffractometer'
_diffrn_measurement_device_type 'Oxford Diffraction Gemini-R Ultra'
_diffrn_measurement_method '\w scans'
_diffrn_orient_matrix_type 'CrysAlisPro convention (1999,Acta A55,543-557)'
_diffrn_orient_matrix_UB_11 -0.0483090
_diffrn_orient_matrix_UB_12 -0.0062162
_diffrn_orient_matrix_UB_13 -0.0053329
_diffrn_orient_matrix_UB_21 0.0008709
_diffrn_orient_matrix_UB_22 0.0039702
_diffrn_orient_matrix_UB_23 -0.0327649
_diffrn_orient_matrix_UB_31 -0.0011748
_diffrn_orient_matrix_UB_32 -0.0411322
_diffrn_orient_matrix_UB_33 -0.0094233
_diffrn_radiation_monochromator graphite
_diffrn_radiation_type MoK\a
_diffrn_radiation_wavelength 0.71073
_diffrn_reflns_av_R_equivalents 0.0659
_diffrn_reflns_av_unetI/netI 0.0788
_diffrn_reflns_Laue_measured_fraction_full 0.999
_diffrn_reflns_Laue_measured_fraction_max 0.925
_diffrn_reflns_limit_h_max 22
_diffrn_reflns_limit_h_min -22
_diffrn_reflns_limit_k_max 26
_diffrn_reflns_limit_k_min -25
_diffrn_reflns_limit_l_max 31
_diffrn_reflns_limit_l_min -31
_diffrn_reflns_number 116456
_diffrn_reflns_point_group_measured_fraction_full 0.999
_diffrn_reflns_point_group_measured_fraction_max 0.925
_diffrn_reflns_theta_full 25.242
_diffrn_reflns_theta_max 32.608
_diffrn_reflns_theta_min 2.013
_exptl_absorpt_coefficient_mu 1.108
_exptl_absorpt_correction_T_max 1.0
_exptl_absorpt_correction_T_min 0.81436
_exptl_absorpt_correction_type multi-scan
_exptl_absorpt_process_details
;
CrysAlisPro 1.171.38.46 (Rigaku Oxford Diffraction, 2015)
Empirical absorption correction using spherical harmonics,
 implemented in SCALE3 ABSPACK scaling algorithm.
;
_exptl_crystal_colour colorless
_exptl_crystal_density_diffrn 1.648
_exptl_crystal_description prism
_exptl_crystal_F_000 2730
_exptl_crystal_size_max 0.279
_exptl_crystal_size_mid 0.237
_exptl_crystal_size_min 0.091
_refine_diff_density_max 4.527
_refine_diff_density_min -3.879
_refine_diff_density_rms 0.173
_refine_ls_extinction_method none
_refine_ls_goodness_of_fit_ref 1.004
_refine_ls_hydrogen_treatment mixed
_refine_ls_matrix_type full
_refine_ls_number_parameters 1540
_refine_ls_number_reflns 36073
_refine_ls_number_restraints 168
_refine_ls_restrained_S_all 1.015
_refine_ls_R_factor_all 0.1536
_refine_ls_R_factor_gt 0.1066
_refine_ls_shift/su_max 0.001
_refine_ls_shift/su_mean 0.000
_refine_ls_structure_factor_coef Fsqd
_refine_ls_weighting_details 'w=1/[\s^2^(Fo^2^)+(0.1150P)^2^+48.0000P] where P=(Fo^2^+2Fc^2^)/3'
_refine_ls_weighting_scheme calc
_refine_ls_wR_factor_gt 0.2585
_refine_ls_wR_factor_ref 0.2932
_reflns_Friedel_coverage 0.000
_reflns_number_gt 23683
_reflns_number_total 36073
_reflns_threshold_expression 'I > 2\s(I)'
_cod_data_source_file c9ce01410a2.cif
_cod_data_source_block 170807B
_cod_depositor_comments
;Adding full bibliography for 7234849--7234857.cif.

 Adding full bibliography for 7234849--7234857.cif.
;
_cod_database_code 7234855
_shelx_shelxl_version_number 2018/1
_shelx_space_group_comment
;
The symmetry employed for this shelxl refinement is uniquely defined
by the following loop, which should always be used as a source of
symmetry information in preference to the above space-group names.
They are only intended as comments.
;
_shelx_estimated_absorpt_t_min 0.747
_shelx_estimated_absorpt_t_max 0.906

loop_
_space_group_symop_operation_xyz
'x, y, z'
'-x, -y, -z'

loop_
_atom_site_label
_atom_site_type_symbol
_atom_site_fract_x
_atom_site_fract_y
_atom_site_fract_z
_atom_site_U_iso_or_equiv
_atom_site_adp_type
_atom_site_occupancy
_atom_site_site_symmetry_order
_atom_site_calc_flag
_atom_site_refinement_flags_posn
_atom_site_refinement_flags_adp
_atom_site_refinement_flags_occupancy
_atom_site_disorder_assembly
_atom_site_disorder_group
Ce1 Ce 0.48387(2) 0.74514(2) 0.42930(2) 0.03146(10) Uani 1 1 d D . . . .
O11W O 0.6374(4) 0.7534(4) 0.4979(3) 0.0561(15) Uani 1 1 d D . . . .
H11Y H 0.6856(15) 0.745(7) 0.4823(14) 0.084 Uiso 1 1 d D U . . .
H11Z H 0.651(2) 0.778(6) 0.5372(18) 0.084 Uiso 1 1 d D U . . .
O12W O 0.4453(4) 0.8708(3) 0.3972(3) 0.0412(11) Uani 1 1 d D . . . .
H12Y H 0.452(6) 0.884(2) 0.3611(17) 0.062 Uiso 1 1 d D U . . .
H12Z H 0.432(6) 0.909(2) 0.4229(14) 0.062 Uiso 1 1 d D U . . .
O13W O 0.6050(4) 0.8139(4) 0.3744(3) 0.0529(14) Uani 1 1 d D . . . .
H13Y H 0.633(5) 0.7911(9) 0.346(4) 0.079 Uiso 1 1 d D U . . .
H13Z H 0.621(6) 0.8635(5) 0.380(4) 0.079 Uiso 1 1 d D U . . .
O14W O 0.5672(5) 0.6410(4) 0.3767(4) 0.075(2) Uani 1 1 d D . . . .
H14Y H 0.606(6) 0.634(5) 0.407(3) 0.112 Uiso 1 1 d D U . . .
H14Z H 0.528(4) 0.599(2) 0.364(5) 0.112 Uiso 1 1 d D U . . .
O15W O 0.4642(4) 0.6930(4) 0.5307(3) 0.0527(14) Uani 1 1 d D . . . .
H15Y H 0.417(3) 0.662(5) 0.536(3) 0.079 Uiso 1 1 d D U . . .
H15Z H 0.5074(19) 0.694(6) 0.561(3) 0.079 Uiso 1 1 d D U . . .
O16W O 0.3232(3) 0.7575(3) 0.4414(2) 0.0373(10) Uani 1 1 d D . . . .
H16Y H 0.297(4) 0.730(3) 0.465(3) 0.056 Uiso 1 1 d D U . . .
H16Z H 0.311(4) 0.8038(12) 0.449(4) 0.056 Uiso 1 1 d D U . . .
O17W O 0.4118(4) 0.7084(4) 0.3122(3) 0.0588(17) Uani 1 1 d D . . . .
H17Y H 0.377(6) 0.664(3) 0.304(3) 0.088 Uiso 1 1 d D U . . .
H17Z H 0.452(3) 0.708(5) 0.287(3) 0.088 Uiso 1 1 d D U . . .
O18W O 0.3834(4) 0.6116(3) 0.4098(3) 0.0456(12) Uani 1 1 d D . . . .
H18Y H 0.329(3) 0.600(2) 0.389(4) 0.068 Uiso 1 1 d D U . . .
H18Z H 0.397(3) 0.5723(19) 0.425(4) 0.068 Uiso 1 1 d D U . . .
O19W O 0.5138(5) 0.8583(3) 0.5258(3) 0.0479(13) Uani 1 1 d D . . . .
H19Y H 0.499(6) 0.8558(18) 0.5630(15) 0.072 Uiso 1 1 d D U . . .
H19Z H 0.541(6) 0.9045(17) 0.5261(16) 0.072 Uiso 1 1 d D U . . .
Ce2 Ce 0.35177(4) 0.76747(3) 0.81242(4) 0.04180(16) Uani 0.6667 1 d . . P A 1
O21W O 0.2025(7) 0.6961(5) 0.7410(4) 0.053(2) Uani 0.6667 1 d . . P A 1
O22W O 0.4533(9) 0.6654(9) 0.7860(7) 0.090(4) Uani 0.6667 1 d . U P A 1
O23W O 0.3022(5) 0.6398(4) 0.8465(4) 0.0397(16) Uani 0.6667 1 d . . P A 1
O24W O 0.2214(4) 0.7850(4) 0.8775(4) 0.0349(14) Uani 0.6667 1 d . . P A 1
O25W O 0.4379(8) 0.7495(8) 0.9273(7) 0.087(4) Uani 0.6667 1 d . . P A 1
O26W O 0.4071(6) 0.8839(7) 0.9045(5) 0.072(3) Uani 0.6667 1 d . . P A 1
O27W O 0.2892(7) 0.8836(6) 0.7907(4) 0.059(2) Uani 0.6667 1 d . . P A 1
O28W O 0.5183(7) 0.8320(7) 0.8111(7) 0.075(3) Uani 0.6667 1 d . . P A 1
O29W O 0.3615(10) 0.7698(8) 0.6972(6) 0.089(4) Uani 0.6667 1 d . U P A 1
Ce2' Ce 0.30937(11) 0.72339(9) 0.75199(8) 0.0526(3) Uiso 0.3333 1 d D . P B 2
O21' O 0.265(3) 0.6005(15) 0.795(2) 0.142(13) Uiso 0.3333 1 d D . P B 2
O22' O 0.1425(8) 0.6986(19) 0.7568(16) 0.105(9) Uiso 0.3333 1 d D . P B 2
O23' O 0.3853(12) 0.6166(9) 0.7019(9) 0.059(5) Uiso 0.3333 1 d D . P B 2
O24' O 0.4256(12) 0.7806(12) 0.6906(10) 0.068(5) Uiso 0.3333 1 d D . P B 2
O25' O 0.2384(19) 0.8276(13) 0.7107(14) 0.099(8) Uiso 0.3333 1 d D . P B 2
O26' O 0.379(2) 0.8583(10) 0.8143(14) 0.113(10) Uiso 0.3333 1 d D . P B 2
O27' O 0.4556(11) 0.7104(15) 0.8205(11) 0.077(6) Uiso 0.3333 1 d D . P B 2
O28' O 0.288(3) 0.760(3) 0.8686(8) 0.159(15) Uiso 0.3333 1 d D . P B 2
O1 O -0.0205(4) 0.9257(3) 0.1197(3) 0.0448(12) Uani 1 1 d . . . . .
H1A H -0.048602 0.879150 0.107252 0.067 Uiso 1 1 calc R U . . .
C10 C 0.1265(5) 1.0434(4) 0.1716(4) 0.0432(16) Uani 1 1 d . . . . .
H10A H 0.067864 1.049248 0.187588 0.052 Uiso 1 1 calc R U . . .
H10B H 0.163621 1.096578 0.177350 0.052 Uiso 1 1 calc R U . . .
C11 C 0.0352(5) 0.9429(4) 0.0767(4) 0.0411(16) Uani 1 1 d . . . . .
C12 C 0.0206(5) 0.9030(4) 0.0109(4) 0.0393(15) Uani 1 1 d . . . . .
C13 C 0.0825(5) 0.9252(4) -0.0300(4) 0.0426(16) Uani 1 1 d . . . . .
H13 H 0.075072 0.898129 -0.073993 0.051 Uiso 1 1 calc R U . . .
C14 C 0.1540(5) 0.9860(4) -0.0066(4) 0.0436(16) Uani 1 1 d . . . . .
C15 C 0.1689(6) 1.0249(4) 0.0578(4) 0.0473(18) Uani 1 1 d . . . . .
H15 H 0.219873 1.065982 0.073083 0.057 Uiso 1 1 calc R U . . .
C16 C 0.1095(5) 1.0039(4) 0.1004(4) 0.0404(15) Uani 1 1 d . . . . .
S1 S 0.23456(14) 1.01264(13) -0.05634(11) 0.0493(5) Uani 1 1 d . . . . .
O11 O 0.2010(4) 0.9686(4) -0.1231(3) 0.0573(15) Uani 1 1 d . . . . .
O12 O 0.2460(7) 1.0961(4) -0.0508(4) 0.085(2) Uani 1 1 d . . . . .
O13 O 0.3183(4) 0.9887(5) -0.0307(4) 0.070(2) Uani 1 1 d . . . . .
O2 O -0.1224(3) 0.7745(3) 0.0898(2) 0.0388(10) Uani 1 1 d . . . . .
H2A H -0.103505 0.785960 0.129929 0.058 Uiso 1 1 calc R U . . .
C20 C -0.0565(5) 0.8344(4) -0.0135(4) 0.0379(14) Uani 1 1 d . . . . .
H20A H -0.070112 0.825984 -0.061510 0.045 Uiso 1 1 calc R U . . .
H20B H -0.111779 0.846690 0.004798 0.045 Uiso 1 1 calc R U . . .
C21 C -0.0647(5) 0.7322(4) 0.0584(3) 0.0358(13) Uani 1 1 d . . . . .
C22 C -0.0383(4) 0.6653(4) 0.0777(3) 0.0319(12) Uani 1 1 d . . . . .
C23 C 0.0210(4) 0.6263(3) 0.0432(3) 0.0301(12) Uani 1 1 d . . . . .
H23 H 0.040068 0.581422 0.056010 0.036 Uiso 1 1 calc R U . . .
C24 C 0.0520(4) 0.6522(3) -0.0093(3) 0.0299(11) Uani 1 1 d . . . . .
C25 C 0.0254(5) 0.7185(4) -0.0283(3) 0.0344(13) Uani 1 1 d . . . . .
H25 H 0.047333 0.735867 -0.064715 0.041 Uiso 1 1 calc R U . . .
C26 C -0.0328(5) 0.7592(4) 0.0055(3) 0.0347(13) Uani 1 1 d . . . . .
S2 S 0.12758(11) 0.60229(10) -0.05250(8) 0.0333(3) Uani 1 1 d . . . . .
O21 O 0.1567(4) 0.5458(3) -0.0165(2) 0.0382(10) Uani 1 1 d . . . . .
O22 O 0.0763(4) 0.5662(3) -0.1166(2) 0.0436(11) Uani 1 1 d . . . . .
O23 O 0.2032(4) 0.6650(3) -0.0557(3) 0.0475(12) Uani 1 1 d . . . . .
O3 O -0.0178(3) 0.7860(3) 0.2094(2) 0.0355(10) Uani 1 1 d . . . . .
H3A H 0.007990 0.832235 0.226629 0.053 Uiso 1 1 calc R U . . .
C30 C -0.0690(4) 0.6358(4) 0.1366(3) 0.0304(11) Uani 1 1 d . . . . .
H30A H -0.121220 0.660259 0.149620 0.036 Uiso 1 1 calc R U . . .
H30B H -0.089491 0.577980 0.124925 0.036 Uiso 1 1 calc R U . . .
C31 C 0.0339(4) 0.7340(4) 0.2282(3) 0.0303(11) Uani 1 1 d . . . . .
C32 C 0.1071(4) 0.7555(4) 0.2791(3) 0.0317(12) Uani 1 1 d . . . . .
C33 C 0.1540(4) 0.6974(4) 0.2939(3) 0.0302(12) Uani 1 1 d . . . . .
H33 H 0.203799 0.710235 0.328203 0.036 Uiso 1 1 calc R U . . .
C34 C 0.1289(4) 0.6199(4) 0.2590(3) 0.0286(11) Uani 1 1 d . . . . .
C35 C 0.0566(4) 0.5993(4) 0.2089(3) 0.0307(12) Uani 1 1 d . . . . .
H35 H 0.040638 0.546426 0.185510 0.037 Uiso 1 1 calc R U . . .
C36 C 0.0075(4) 0.6554(4) 0.1928(3) 0.0284(11) Uani 1 1 d . . . . .
S3 S 0.19513(11) 0.54918(9) 0.27639(8) 0.0314(3) Uani 1 1 d . . . . .
O31 O 0.1430(3) 0.4724(3) 0.2442(2) 0.0399(11) Uani 1 1 d . . . . .
O32 O 0.2802(3) 0.5680(3) 0.2496(2) 0.0361(10) Uani 1 1 d . . . . .
O33 O 0.2126(3) 0.5593(3) 0.3467(2) 0.0383(10) Uani 1 1 d . . . . .
O4 O 0.0449(3) 0.9389(3) 0.2560(3) 0.0403(11) Uani 1 1 d . . . . .
H4A H 0.013274 0.940290 0.220871 0.060 Uiso 1 1 calc R U . . .
C40 C 0.1362(5) 0.8387(4) 0.3166(3) 0.0355(13) Uani 1 1 d . . . . .
H40A H 0.178233 0.838624 0.356280 0.043 Uiso 1 1 calc R U . . .
H40B H 0.081888 0.858947 0.330649 0.043 Uiso 1 1 calc R U . . .
C41 C 0.1346(5) 0.9427(4) 0.2470(3) 0.0362(13) Uani 1 1 d . . . . .
C42 C 0.1772(5) 0.9928(4) 0.2106(3) 0.0368(14) Uani 1 1 d . . . . .
C43 C 0.2691(5) 0.9943(4) 0.2080(4) 0.0391(14) Uani 1 1 d . . . . .
H43 H 0.299524 1.028597 0.184123 0.047 Uiso 1 1 calc R U . . .
C44 C 0.3180(5) 0.9474(3) 0.2391(3) 0.0353(13) Uani 1 1 d D . . . .
C45 C 0.2741(4) 0.8959(4) 0.2728(3) 0.0331(12) Uani 1 1 d . . . . .
H45 H 0.306663 0.861607 0.292392 0.040 Uiso 1 1 calc R U . . .
C46 C 0.1833(4) 0.8944(4) 0.2781(3) 0.0336(13) Uani 1 1 d . . . . .
S4 S 0.43421(12) 0.95075(12) 0.23036(9) 0.0430(4) Uani 1 1 d D . . . .
O41 O 0.4396(6) 0.9167(6) 0.1654(3) 0.0540(12) Uiso 0.575(10) 1 d D . P C 1
O42 O 0.4754(5) 1.0330(4) 0.2442(5) 0.0540(12) Uiso 0.575(10) 1 d D . P C 1
O43 O 0.4749(5) 0.9117(6) 0.2756(4) 0.0540(12) Uiso 0.575(10) 1 d D . P C 1
O44 O 0.4409(7) 0.8851(6) 0.1816(6) 0.0540(12) Uiso 0.425(10) 1 d D . P C 2
O45 O 0.4686(7) 1.0219(5) 0.2127(7) 0.0540(12) Uiso 0.425(10) 1 d D . P C 2
O46 O 0.4824(6) 0.9456(9) 0.2913(4) 0.0540(12) Uiso 0.425(10) 1 d D . P C 2
O5 O -0.0524(3) 0.2245(3) 0.5569(2) 0.0404(11) Uani 1 1 d . . . . .
H5A H -0.039012 0.201308 0.521726 0.061 Uiso 1 1 calc R U . . .
C50 C 0.0083(5) 0.3911(4) 0.6137(3) 0.0345(13) Uani 1 1 d . . . . .
H50A H 0.008293 0.430750 0.653543 0.041 Uiso 1 1 calc R U . . .
H50B H -0.055848 0.369841 0.594417 0.041 Uiso 1 1 calc R U . . .
C51 C 0.0241(4) 0.2458(4) 0.6027(3) 0.0330(12) Uani 1 1 d . . . . .
C52 C 0.0688(5) 0.1850(4) 0.6192(3) 0.0367(14) Uani 1 1 d . . . . .
C53 C 0.1432(5) 0.2066(4) 0.6683(3) 0.0377(14) Uani 1 1 d . . . . .
H53 H 0.173415 0.167105 0.681665 0.045 Uiso 1 1 calc R U . . .
C54 C 0.1738(5) 0.2841(5) 0.6976(3) 0.0392(15) Uani 1 1 d . . . . .
C55 C 0.1303(5) 0.3441(4) 0.6799(3) 0.0375(14) Uani 1 1 d . . . . .
H55 H 0.152495 0.397467 0.700567 0.045 Uiso 1 1 calc R U . . .
C56 C 0.0538(4) 0.3248(4) 0.6316(3) 0.0338(13) Uani 1 1 d . . . . .
S5 S 0.26804(12) 0.30770(14) 0.76043(9) 0.0452(4) Uani 1 1 d . . . . .
O51 O 0.2870(5) 0.3918(5) 0.7806(3) 0.0668(18) Uani 1 1 d . . . . .
O52 O 0.3428(4) 0.2791(5) 0.7321(3) 0.0645(18) Uani 1 1 d . . . . .
O53 O 0.2422(4) 0.2693(5) 0.8127(3) 0.0671(19) Uani 1 1 d . . . . .
O6 O -0.0026(3) 0.1274(3) 0.4550(3) 0.0420(11) Uani 1 1 d . . . . .
H6A H 0.007151 0.157866 0.429138 0.063 Uiso 1 1 calc R U . . .
C60 C 0.0391(5) 0.1007(4) 0.5852(4) 0.0406(15) Uani 1 1 d . . . . .
H60A H -0.026255 0.091802 0.567071 0.049 Uiso 1 1 calc R U . . .
H60B H 0.046509 0.066097 0.616989 0.049 Uiso 1 1 calc R U . . .
C61 C 0.0747(5) 0.0967(4) 0.4698(4) 0.0356(13) Uani 1 1 d . . . . .
C62 C 0.1289(5) 0.0826(4) 0.4209(3) 0.0340(13) Uani 1 1 d . . . . .
C63 C 0.2051(5) 0.0473(4) 0.4343(3) 0.0333(12) Uani 1 1 d . . . . .
H63 H 0.242874 0.036043 0.401813 0.040 Uiso 1 1 calc R U . . .
C64 C 0.2252(4) 0.0288(4) 0.4946(3) 0.0345(13) Uani 1 1 d . . . . .
C65 C 0.1708(5) 0.0445(4) 0.5425(4) 0.0370(14) Uani 1 1 d . . . . .
H65 H 0.185669 0.031733 0.583732 0.044 Uiso 1 1 calc R U . . .
C66 C 0.0944(5) 0.0790(4) 0.5305(3) 0.0367(14) Uani 1 1 d . . . . .
S6 S 0.31687(12) -0.01937(11) 0.51164(9) 0.0388(4) Uani 1 1 d . . . . .
O61 O 0.3819(3) -0.0023(3) 0.4671(3) 0.0420(11) Uani 1 1 d . . . . .
O62 O 0.2788(4) -0.1036(3) 0.4989(3) 0.0513(14) Uani 1 1 d . . . . .
O63 O 0.3529(4) 0.0116(4) 0.5796(3) 0.0524(14) Uani 1 1 d . . . . .
O7 O 0.0016(3) 0.2283(3) 0.3721(3) 0.0394(10) Uani 1 1 d . . . . .
H7A H -0.008917 0.257545 0.405554 0.059 Uiso 1 1 calc R U . . .
C70 C 0.1074(5) 0.1031(4) 0.3548(3) 0.0407(15) Uani 1 1 d . . . . .
H70A H 0.040494 0.092542 0.341966 0.049 Uiso 1 1 calc R U . . .
H70B H 0.133764 0.068188 0.322437 0.049 Uiso 1 1 calc R U . . .
C71 C 0.0911(5) 0.2485(4) 0.3641(3) 0.0338(12) Uani 1 1 d . . . . .
C72 C 0.1268(5) 0.3269(4) 0.3657(3) 0.0341(13) Uani 1 1 d . . . . .
C73 C 0.2151(5) 0.3448(4) 0.3523(3) 0.0342(13) Uani 1 1 d . . . . .
H73 H 0.240962 0.397874 0.352981 0.041 Uiso 1 1 calc R U . . .
C74 C 0.2658(5) 0.2856(4) 0.3378(3) 0.0412(15) Uani 1 1 d D . . . .
C75 C 0.2311(5) 0.2079(4) 0.3392(3) 0.0380(14) Uani 1 1 d . . . . .
H75 H 0.267472 0.168228 0.330834 0.046 Uiso 1 1 calc R U . . .
C76 C 0.1436(5) 0.1886(4) 0.3527(3) 0.0347(13) Uani 1 1 d . . . . .
S7 S 0.37856(14) 0.30541(15) 0.31931(10) 0.0527(5) Uani 1 1 d D . . . .
O71 O 0.4149(6) 0.3872(4) 0.3540(5) 0.0555(12) Uiso 0.5 1 d D . P D 1
O72 O 0.3749(6) 0.3073(7) 0.2528(3) 0.0555(12) Uiso 0.5 1 d D . P D 1
O73 O 0.4305(6) 0.2552(6) 0.3422(5) 0.0555(12) Uiso 0.5 1 d D . P D 1
O74 O 0.4083(6) 0.3849(4) 0.3317(5) 0.0555(12) Uiso 0.5 1 d D . P D 2
O75 O 0.3755(6) 0.2680(6) 0.2522(3) 0.0555(12) Uiso 0.5 1 d D . P D 2
O76 O 0.4313(6) 0.2638(7) 0.3580(5) 0.0555(12) Uiso 0.5 1 d D . P D 2
O8 O -0.0171(4) 0.3271(3) 0.4796(3) 0.0439(12) Uani 1 1 d . . . . .
H8A H -0.038057 0.313370 0.511818 0.066 Uiso 1 1 calc R U . . .
C80 C 0.0707(5) 0.3913(4) 0.3815(3) 0.0340(13) Uani 1 1 d . . . . .
H80A H 0.005257 0.368411 0.368452 0.041 Uiso 1 1 calc R U . . .
H80B H 0.085911 0.431870 0.355476 0.041 Uiso 1 1 calc R U . . .
C81 C 0.0424(4) 0.3959(4) 0.4995(3) 0.0318(12) Uani 1 1 d . . . . .
C82 C 0.0566(4) 0.4311(4) 0.5653(3) 0.0300(12) Uani 1 1 d . . . . .
C83 C 0.1150(4) 0.5033(4) 0.5859(3) 0.0336(13) Uani 1 1 d . . . . .
H83 H 0.125670 0.528366 0.630537 0.040 Uiso 1 1 calc R U . . .
C84 C 0.1574(4) 0.5383(4) 0.5409(3) 0.0346(13) Uani 1 1 d D . . . .
C85 C 0.1440(4) 0.5026(4) 0.4757(3) 0.0327(12) Uani 1 1 d . . . . .
H85 H 0.174442 0.527562 0.445820 0.039 Uiso 1 1 calc R U . . .
C86 C 0.0865(4) 0.4308(4) 0.4538(3) 0.0323(12) Uani 1 1 d . . . . .
S8 S 0.23049(17) 0.62884(11) 0.56589(11) 0.0557(6) Uani 1 1 d D . . . .
O81 O 0.3147(4) 0.6215(5) 0.5910(4) 0.0626(14) Uani 0.6667 1 d D . P E 1
O82 O 0.1835(6) 0.6769(4) 0.6109(4) 0.0626(14) Uani 0.6667 1 d D . P E 1
O83 O 0.2294(7) 0.6659(4) 0.5094(4) 0.0626(14) Uani 0.6667 1 d D . P E 1
O84 O 0.2213(11) 0.6637(7) 0.6292(5) 0.0626(14) Uani 0.3333 1 d D . P B 2
O85 O 0.2188(11) 0.6764(6) 0.5204(6) 0.0626(14) Uani 0.3333 1 d D . P E 2
O86 O 0.3232(5) 0.6104(7) 0.5671(8) 0.0626(14) Uani 0.3333 1 d D . P E 2
C1 C 0.4385(6) 0.6059(5) 0.0456(5) 0.0498(19) Uani 1 1 d . . . . .
C2 C 0.5317(6) 0.6410(4) 0.0572(4) 0.0457(17) Uani 1 1 d . . . . .
H2 H 0.558457 0.668930 0.099558 0.055 Uiso 1 1 calc R U . . .
C3 C 0.5836(5) 0.6350(4) 0.0076(4) 0.0429(16) Uani 1 1 d . . . . .
C4 C 0.5460(5) 0.5945(4) -0.0540(4) 0.0466(17) Uani 1 1 d . . . . .
H4 H 0.582509 0.590171 -0.087991 0.056 Uiso 1 1 calc R U . . .
C5 C 0.4532(6) 0.5593(5) -0.0665(5) 0.055(2) Uani 1 1 d . . . . .
H5 H 0.427196 0.531245 -0.108932 0.066 Uiso 1 1 calc R U . . .
C6 C 0.4002(6) 0.5657(5) -0.0172(5) 0.053(2) Uani 1 1 d . . . . .
H6 H 0.337419 0.542705 -0.025993 0.063 Uiso 1 1 calc R U . . .
C01 C 0.3821(6) 0.6113(5) 0.1000(5) 0.056(2) Uani 1 1 d . . . . .
H01A H 0.341562 0.560035 0.095814 0.067 Uiso 1 1 calc R U . . .
H01B H 0.423106 0.621382 0.141905 0.067 Uiso 1 1 calc R U . . .
N01 N 0.3267(4) 0.6733(4) 0.1011(3) 0.0432(14) Uani 1 1 d . . . . .
C02 C 0.3332(5) 0.7311(5) 0.0675(4) 0.0444(17) Uani 1 1 d . . . . .
H02 H 0.374994 0.738661 0.037602 0.053 Uiso 1 1 calc R U . . .
N02 N 0.2721(4) 0.7762(4) 0.0824(3) 0.0416(13) Uani 1 1 d . . . . .
C03 C 0.2267(5) 0.7476(6) 0.1279(4) 0.0498(19) Uani 1 1 d . . . . .
H03 H 0.179640 0.769207 0.147581 0.060 Uiso 1 1 calc R U . . .
C04 C 0.2596(6) 0.6835(6) 0.1403(4) 0.054(2) Uani 1 1 d . . . . .
H04 H 0.240563 0.651786 0.169975 0.065 Uiso 1 1 calc R U . . .
C05 C 0.2559(6) 0.8431(5) 0.0535(4) 0.0473(17) Uani 1 1 d . . . . .
H05A H 0.276123 0.837086 0.010611 0.071 Uiso 1 1 calc R U . . .
H05B H 0.290067 0.891848 0.081605 0.071 Uiso 1 1 calc R U . . .
H05C H 0.190710 0.845496 0.048813 0.071 Uiso 1 1 calc R U . . .
C91 C 0.6841(5) 0.6757(6) 0.0241(5) 0.054(2) Uani 1 1 d . . . . .
H91A H 0.686687 0.733356 0.035728 0.065 Uiso 1 1 calc R U . . .
H91B H 0.712514 0.658707 0.062678 0.065 Uiso 1 1 calc R U . . .
N91 N 0.7370(4) 0.6580(4) -0.0297(3) 0.0421(13) Uani 1 1 d . . . . .
C92 C 0.7451(5) 0.7004(5) -0.0761(4) 0.0452(17) Uani 1 1 d . . . . .
H92 H 0.719519 0.746251 -0.079199 0.054 Uiso 1 1 calc R U . . .
N92 N 0.7950(4) 0.6668(4) -0.1168(3) 0.0424(13) Uani 1 1 d . . . . .
C93 C 0.8189(5) 0.6013(4) -0.0963(4) 0.0415(15) Uani 1 1 d . . . . .
H93 H 0.854715 0.566535 -0.116867 0.050 Uiso 1 1 calc R U . . .
C94 C 0.7823(5) 0.5959(4) -0.0422(4) 0.0414(15) Uani 1 1 d . . . . .
H94 H 0.786825 0.556432 -0.017107 0.050 Uiso 1 1 calc R U . . .
C95 C 0.8218(6) 0.6972(5) -0.1731(4) 0.0499(18) Uani 1 1 d . . . . .
H95A H 0.783169 0.734954 -0.183273 0.075 Uiso 1 1 calc R U . . .
H95B H 0.814677 0.653454 -0.210517 0.075 Uiso 1 1 calc R U . . .
H95C H 0.885664 0.723431 -0.163202 0.075 Uiso 1 1 calc R U . . .
O01W O 0.1722(4) 0.8249(3) 0.5785(3) 0.0485(13) Uani 1 1 d D . . . .
H01Y H 0.190(6) 0.844(5) 0.547(2) 0.073 Uiso 1 1 d D U . . .
H01Z H 0.202(6) 0.853(5) 0.6141(19) 0.073 Uiso 1 1 d D U . . .
O02W O 0.4898(4) 0.7484(4) 0.2116(3) 0.0565(15) Uani 1 1 d D . . . .
H02Y H 0.477(6) 0.767(6) 0.178(3) 0.085 Uiso 1 1 d D U . . .
H02Z H 0.5470(13) 0.750(7) 0.219(5) 0.085 Uiso 1 1 d D U . . .
O03W O 0.4277(4) 0.8946(4) 0.6354(3) 0.0545(14) Uani 1 1 d D . . . .
H03Y H 0.471(2) 0.911(5) 0.6668(18) 0.082 Uiso 1 1 d D U . . .
H03Z H 0.403(6) 0.933(3) 0.627(5) 0.082 Uiso 1 1 d D U . . .
O04W O 0.0662(5) 0.9573(4) 0.7721(4) 0.0641(17) Uani 1 1 d D . . . .
H04Y H 0.097(7) 0.989(5) 0.753(4) 0.096 Uiso 1 1 d D U . . .
H04Z H 0.075(8) 0.975(6) 0.8129(9) 0.096 Uiso 1 1 d D U . . .
O05W O 0.0288(5) 0.6371(4) 0.7795(3) 0.0615(16) Uani 1 1 d D . . . .
H05Y H 0.038(9) 0.644(6) 0.8208(5) 0.092 Uiso 1 1 d D U . . .
H05Z H 0.031(9) 0.589(2) 0.763(4) 0.092 Uiso 1 1 d D U . . .
O06W O 0.0501(5) 0.8039(4) 0.8203(4) 0.0678(18) Uani 1 1 d D . . . .
H06Y H 0.032(9) 0.7558(18) 0.802(4) 0.102 Uiso 1 1 d D U . . .
H06Z H 0.060(9) 0.831(5) 0.791(3) 0.102 Uiso 1 1 d D U . . .
O07W O 0.1938(7) 0.9386(5) 0.6893(4) 0.064(2) Uani 0.75 1 d . . P . .
O08W O 0.3207(8) 0.0720(6) 0.7196(5) 0.079(3) Uani 0.75 1 d . . P . .
O09W O 0.3203(8) 0.1487(5) 0.8466(6) 0.085(3) Uani 0.75 1 d . . P . .
O20W O 0.1850(10) 0.5138(6) 0.7864(7) 0.090(4) Uani 0.6667 1 d . . P F 1
O30W O 0.7866(7) 0.7030(6) 0.4745(5) 0.062(2) Uani 0.6667 1 d . . P G 1
O31W O 0.5615(9) 0.4854(7) 0.7156(7) 0.081(3) Uani 0.6667 1 d . . P H 1
O32W O 0.5977(11) 0.5188(7) 0.5274(7) 0.067(5) Uani 0.5 1 d . . P I 1
O33W O 0.5228(10) 0.8466(9) 0.0364(9) 0.075(4) Uani 0.5 1 d . . P J 1
O34W O 0.4537(12) 0.9910(9) 0.0686(7) 0.090(6) Uani 0.5 1 d . . P K 1
O35W O 0.4151(12) 0.5151(10) 0.7730(9) 0.086(5) Uani 0.5 1 d . . P L 1
O36W O 0.6740(11) 0.8253(8) 0.8547(9) 0.079(4) Uani 0.5 1 d . . P M 1
O37W O 0.6673(11) 0.5591(10) 0.4616(9) 0.082(4) Uani 0.5 1 d . U P N 1
O38W O 0.4900(15) 0.8300(13) 0.7655(12) 0.066(5) Uani 0.3333 1 d . U P O 3
O39W O 0.6104(7) 0.5411(6) 0.7910(5) 0.058(2) Uani 0.6667 1 d . . P P 2
O40W O 0.6444(10) 0.8365(9) 0.9243(8) 0.072(4) Uiso 0.5 1 d . . P Q 2
O41W O 0.7222(11) 0.6206(10) 0.4662(8) 0.076(4) Uiso 0.5 1 d . . P R 2
O42W O 0.4360(11) 0.4796(10) 0.7296(8) 0.077(4) Uiso 0.5 1 d . . P S 2
O43W O 0.5638(14) 0.5197(13) 0.5579(10) 0.089(6) Uiso 0.5 1 d . . P T 2
O44W O 0.5770(15) 0.9398(13) 0.9109(11) 0.066(5) Uiso 0.3333 1 d . . P U 2
O45W O 0.537(2) 0.8337(18) 0.0787(16) 0.070(7) Uiso 0.25 1 d . . P V 2

loop_
_atom_site_aniso_label
_atom_site_aniso_U_11
_atom_site_aniso_U_22
_atom_site_aniso_U_33
_atom_site_aniso_U_23
_atom_site_aniso_U_13
_atom_site_aniso_U_12
Ce1 0.03042(17) 0.03487(18) 0.02877(17) 0.00581(13) 0.00461(12) 0.00513(13)
O11W 0.049(3) 0.068(4) 0.048(3) 0.001(3) -0.006(3) 0.020(3)
O12W 0.045(3) 0.043(3) 0.043(3) 0.020(2) 0.014(2) 0.009(2)
O13W 0.039(3) 0.066(4) 0.051(3) 0.008(3) 0.018(2) -0.003(3)
O14W 0.050(4) 0.061(4) 0.099(6) -0.026(4) 0.022(4) 0.006(3)
O15W 0.058(3) 0.054(3) 0.041(3) 0.020(3) -0.005(2) -0.009(3)
O16W 0.035(2) 0.037(2) 0.044(3) 0.015(2) 0.015(2) 0.0051(19)
O17W 0.057(4) 0.081(4) 0.027(2) 0.005(3) 0.010(2) -0.018(3)
O18W 0.045(3) 0.041(3) 0.049(3) 0.012(2) -0.003(2) 0.007(2)
O19W 0.074(4) 0.033(2) 0.037(3) 0.006(2) 0.015(3) 0.006(2)
Ce2 0.0308(3) 0.0332(3) 0.0730(4) 0.0234(3) 0.0280(3) 0.0116(2)
O21W 0.063(6) 0.061(5) 0.034(4) 0.007(4) 0.022(4) -0.003(4)
O22W 0.091(5) 0.090(5) 0.097(5) 0.025(4) 0.028(4) 0.024(4)
O23W 0.044(4) 0.041(4) 0.036(4) 0.007(3) 0.013(3) 0.011(3)
O24W 0.025(3) 0.034(3) 0.051(4) 0.015(3) 0.015(3) 0.007(3)
O25W 0.067(7) 0.117(10) 0.100(9) 0.060(8) 0.015(6) 0.036(7)
O26W 0.038(5) 0.105(9) 0.058(6) -0.007(6) 0.003(4) -0.005(5)
O27W 0.086(7) 0.063(6) 0.051(5) 0.034(4) 0.032(5) 0.041(5)
O28W 0.057(6) 0.076(7) 0.107(10) 0.047(7) 0.034(6) 0.008(5)
O29W 0.096(5) 0.089(5) 0.078(5) 0.010(4) 0.035(4) -0.007(4)
O1 0.050(3) 0.032(2) 0.047(3) 0.000(2) -0.001(2) 0.005(2)
C10 0.048(4) 0.029(3) 0.048(4) 0.004(3) -0.005(3) 0.010(3)
C11 0.052(4) 0.025(3) 0.045(4) 0.006(3) -0.009(3) 0.016(3)
C12 0.044(4) 0.026(3) 0.046(4) 0.008(3) -0.010(3) 0.010(3)
C13 0.044(4) 0.035(3) 0.046(4) 0.013(3) -0.012(3) 0.005(3)
C14 0.043(4) 0.038(4) 0.049(4) 0.017(3) -0.009(3) 0.004(3)
C15 0.048(4) 0.037(4) 0.054(4) 0.016(3) -0.013(3) 0.006(3)
C16 0.043(4) 0.030(3) 0.047(4) 0.011(3) -0.006(3) 0.009(3)
S1 0.0465(10) 0.0508(11) 0.0495(11) 0.0190(9) -0.0024(8) 0.0013(8)
O11 0.047(3) 0.067(4) 0.059(4) 0.018(3) 0.001(3) 0.008(3)
O12 0.124(7) 0.051(4) 0.080(5) 0.025(4) 0.026(5) -0.010(4)
O13 0.044(3) 0.095(5) 0.075(5) 0.041(4) -0.001(3) 0.000(3)
O2 0.040(3) 0.034(2) 0.041(3) 0.0020(19) -0.001(2) 0.014(2)
C20 0.041(3) 0.029(3) 0.042(4) 0.010(3) -0.006(3) 0.006(3)
C21 0.033(3) 0.034(3) 0.038(3) 0.003(3) -0.004(2) 0.010(2)
C22 0.035(3) 0.027(3) 0.032(3) 0.003(2) -0.001(2) 0.006(2)
C23 0.033(3) 0.021(2) 0.033(3) 0.003(2) -0.003(2) 0.004(2)
C24 0.031(3) 0.027(3) 0.030(3) 0.004(2) 0.001(2) 0.005(2)
C25 0.041(3) 0.027(3) 0.034(3) 0.009(2) 0.001(3) 0.003(2)
C26 0.039(3) 0.027(3) 0.036(3) 0.006(2) -0.003(3) 0.007(2)
S2 0.0354(8) 0.0345(7) 0.0311(7) 0.0102(6) 0.0050(6) 0.0051(6)
O21 0.049(3) 0.034(2) 0.037(2) 0.0126(19) 0.009(2) 0.016(2)
O22 0.044(3) 0.055(3) 0.030(2) 0.005(2) 0.001(2) 0.011(2)
O23 0.037(3) 0.047(3) 0.062(3) 0.017(3) 0.014(2) 0.006(2)
O3 0.033(2) 0.031(2) 0.040(2) 0.0014(18) 0.0043(19) 0.0071(18)
C30 0.030(3) 0.027(3) 0.031(3) 0.002(2) 0.001(2) 0.003(2)
C31 0.029(3) 0.030(3) 0.031(3) 0.003(2) 0.005(2) 0.006(2)
C32 0.035(3) 0.031(3) 0.026(3) 0.001(2) 0.007(2) 0.002(2)
C33 0.026(3) 0.037(3) 0.028(3) 0.008(2) 0.004(2) 0.002(2)
C34 0.030(3) 0.033(3) 0.026(3) 0.011(2) 0.007(2) 0.009(2)
C35 0.033(3) 0.033(3) 0.028(3) 0.007(2) 0.010(2) 0.008(2)
C36 0.026(3) 0.031(3) 0.029(3) 0.004(2) 0.008(2) 0.005(2)
S3 0.0317(7) 0.0344(7) 0.0303(7) 0.0116(6) 0.0053(6) 0.0055(6)
O31 0.044(3) 0.033(2) 0.041(3) 0.010(2) -0.001(2) 0.003(2)
O32 0.033(2) 0.047(3) 0.034(2) 0.015(2) 0.0094(18) 0.013(2)
O33 0.038(2) 0.046(3) 0.033(2) 0.016(2) 0.0044(19) 0.004(2)
O4 0.034(2) 0.032(2) 0.050(3) -0.005(2) 0.001(2) 0.0106(19)
C40 0.039(3) 0.037(3) 0.027(3) -0.001(2) 0.006(2) 0.005(3)
C41 0.039(3) 0.027(3) 0.038(3) -0.003(2) 0.002(3) 0.007(2)
C42 0.039(3) 0.028(3) 0.039(3) 0.001(2) -0.003(3) 0.005(2)
C43 0.039(3) 0.031(3) 0.045(4) 0.011(3) 0.000(3) 0.002(3)
C44 0.038(3) 0.032(3) 0.035(3) 0.004(2) 0.002(3) 0.004(3)
C45 0.033(3) 0.029(3) 0.036(3) 0.004(2) 0.002(2) 0.007(2)
C46 0.035(3) 0.031(3) 0.031(3) -0.002(2) 0.005(2) 0.004(2)
S4 0.0349(8) 0.0489(10) 0.0468(10) 0.0176(8) 0.0054(7) 0.0025(7)
O5 0.036(2) 0.044(3) 0.040(3) 0.010(2) 0.011(2) -0.001(2)
C50 0.034(3) 0.035(3) 0.037(3) 0.013(3) 0.011(3) 0.004(2)
C51 0.034(3) 0.035(3) 0.034(3) 0.015(2) 0.013(2) 0.004(2)
C52 0.039(3) 0.037(3) 0.040(3) 0.016(3) 0.018(3) 0.008(3)
C53 0.042(4) 0.042(3) 0.037(3) 0.017(3) 0.016(3) 0.013(3)
C54 0.033(3) 0.052(4) 0.037(3) 0.016(3) 0.013(3) 0.007(3)
C55 0.034(3) 0.042(4) 0.039(3) 0.013(3) 0.012(3) 0.004(3)
C56 0.033(3) 0.033(3) 0.041(3) 0.017(3) 0.016(3) 0.006(2)
S5 0.0336(8) 0.0673(12) 0.0380(9) 0.0123(8) 0.0115(7) 0.0124(8)
O51 0.053(4) 0.098(5) 0.044(3) 0.002(3) 0.002(3) 0.016(4)
O52 0.039(3) 0.104(5) 0.050(3) 0.001(3) 0.012(3) 0.024(3)
O53 0.042(3) 0.120(6) 0.051(4) 0.038(4) 0.014(3) 0.021(4)
O6 0.038(3) 0.036(2) 0.053(3) 0.012(2) 0.005(2) 0.007(2)
C60 0.048(4) 0.034(3) 0.048(4) 0.018(3) 0.022(3) 0.009(3)
C61 0.034(3) 0.025(3) 0.049(4) 0.009(3) 0.008(3) 0.003(2)
C62 0.040(3) 0.027(3) 0.033(3) 0.005(2) 0.003(2) 0.002(2)
C63 0.037(3) 0.028(3) 0.033(3) 0.003(2) 0.006(2) 0.002(2)
C64 0.034(3) 0.029(3) 0.042(3) 0.012(3) 0.006(3) 0.002(2)
C65 0.043(4) 0.029(3) 0.043(4) 0.012(3) 0.012(3) 0.007(3)
C66 0.042(3) 0.029(3) 0.042(4) 0.011(3) 0.013(3) 0.005(3)
S6 0.0357(8) 0.0390(8) 0.0459(9) 0.0160(7) 0.0104(7) 0.0068(7)
O61 0.039(3) 0.039(3) 0.050(3) 0.014(2) 0.012(2) 0.005(2)
O62 0.051(3) 0.034(3) 0.080(4) 0.025(3) 0.025(3) 0.015(2)
O63 0.041(3) 0.070(4) 0.046(3) 0.016(3) 0.004(2) 0.009(3)
O7 0.034(2) 0.036(2) 0.046(3) 0.006(2) 0.004(2) 0.0009(19)
C70 0.049(4) 0.035(3) 0.036(3) 0.002(3) 0.004(3) 0.011(3)
C71 0.036(3) 0.035(3) 0.031(3) 0.008(2) 0.004(2) 0.006(3)
C72 0.041(3) 0.036(3) 0.026(3) 0.008(2) 0.005(2) 0.007(3)
C73 0.042(3) 0.039(3) 0.024(3) 0.012(2) 0.006(2) 0.006(3)
C74 0.036(3) 0.059(4) 0.032(3) 0.013(3) 0.008(3) 0.011(3)
C75 0.046(4) 0.045(4) 0.029(3) 0.012(3) 0.010(3) 0.019(3)
C76 0.044(4) 0.038(3) 0.023(3) 0.008(2) 0.005(2) 0.010(3)
S7 0.0401(9) 0.0821(15) 0.0420(10) 0.0196(10) 0.0116(8) 0.0170(10)
O8 0.045(3) 0.040(3) 0.044(3) 0.012(2) 0.006(2) -0.008(2)
C80 0.038(3) 0.032(3) 0.034(3) 0.010(2) 0.008(2) 0.007(2)
C81 0.031(3) 0.029(3) 0.037(3) 0.008(2) 0.008(2) 0.004(2)
C82 0.029(3) 0.027(3) 0.036(3) 0.010(2) 0.012(2) 0.005(2)
C83 0.034(3) 0.032(3) 0.039(3) 0.009(2) 0.014(3) 0.009(2)
C84 0.037(3) 0.027(3) 0.045(4) 0.011(3) 0.018(3) 0.006(2)
C85 0.034(3) 0.031(3) 0.040(3) 0.016(2) 0.016(3) 0.008(2)
C86 0.034(3) 0.033(3) 0.035(3) 0.011(2) 0.013(2) 0.010(2)
S8 0.0706(14) 0.0336(9) 0.0591(12) 0.0010(8) 0.0342(11) -0.0114(9)
O81 0.074(3) 0.047(2) 0.065(3) 0.010(2) 0.030(3) -0.005(2)
O82 0.074(3) 0.047(2) 0.065(3) 0.010(2) 0.030(3) -0.005(2)
O83 0.074(3) 0.047(2) 0.065(3) 0.010(2) 0.030(3) -0.005(2)
O84 0.074(3) 0.047(2) 0.065(3) 0.010(2) 0.030(3) -0.005(2)
O85 0.074(3) 0.047(2) 0.065(3) 0.010(2) 0.030(3) -0.005(2)
O86 0.074(3) 0.047(2) 0.065(3) 0.010(2) 0.030(3) -0.005(2)
C1 0.047(4) 0.039(4) 0.071(5) 0.027(4) 0.006(4) 0.012(3)
C2 0.048(4) 0.038(4) 0.051(4) 0.010(3) 0.001(3) 0.011(3)
C3 0.037(3) 0.039(4) 0.051(4) 0.006(3) 0.001(3) 0.011(3)
C4 0.040(4) 0.038(4) 0.058(5) 0.000(3) -0.004(3) 0.013(3)
C5 0.045(4) 0.038(4) 0.071(6) -0.001(4) -0.018(4) 0.010(3)
C6 0.040(4) 0.037(4) 0.076(6) 0.013(4) -0.007(4) 0.000(3)
C01 0.049(4) 0.055(5) 0.069(6) 0.036(4) 0.006(4) 0.002(4)
N01 0.036(3) 0.050(4) 0.044(3) 0.023(3) 0.004(2) -0.006(3)
C02 0.036(3) 0.061(5) 0.043(4) 0.026(3) 0.009(3) 0.007(3)
N02 0.040(3) 0.052(4) 0.032(3) 0.010(3) 0.002(2) 0.004(3)
C03 0.038(4) 0.073(6) 0.037(4) 0.007(4) 0.016(3) 0.004(4)
C04 0.061(5) 0.065(5) 0.038(4) 0.019(4) 0.017(4) -0.003(4)
C05 0.050(4) 0.054(4) 0.041(4) 0.012(3) 0.002(3) 0.018(4)
C91 0.036(4) 0.061(5) 0.058(5) -0.002(4) 0.001(3) 0.008(4)
N91 0.035(3) 0.044(3) 0.042(3) 0.000(3) -0.003(2) 0.005(2)
C92 0.040(4) 0.040(4) 0.052(4) 0.008(3) -0.008(3) 0.007(3)
N92 0.048(3) 0.038(3) 0.039(3) 0.008(2) -0.007(3) 0.007(3)
C93 0.045(4) 0.035(3) 0.043(4) 0.009(3) -0.001(3) 0.005(3)
C94 0.038(3) 0.041(4) 0.043(4) 0.009(3) -0.006(3) 0.006(3)
C95 0.063(5) 0.039(4) 0.046(4) 0.012(3) 0.003(4) 0.001(3)
O01W 0.043(3) 0.050(3) 0.050(3) 0.011(3) 0.004(2) 0.000(2)
O02W 0.035(3) 0.088(5) 0.047(3) 0.012(3) 0.012(2) 0.007(3)
O03W 0.051(3) 0.064(4) 0.045(3) 0.005(3) 0.002(3) 0.010(3)
O04W 0.059(4) 0.061(4) 0.062(4) -0.008(3) -0.013(3) 0.020(3)
O05W 0.071(4) 0.063(4) 0.047(3) 0.012(3) 0.004(3) 0.001(3)
O06W 0.071(5) 0.053(4) 0.072(5) -0.002(3) 0.004(4) 0.010(3)
O07W 0.082(6) 0.058(5) 0.047(4) -0.004(4) 0.021(4) 0.001(4)
O08W 0.090(7) 0.074(6) 0.064(6) -0.005(5) 0.029(5) 0.001(5)
O09W 0.120(9) 0.049(5) 0.105(8) 0.038(5) 0.067(7) 0.014(5)
O20W 0.120(10) 0.056(6) 0.115(10) 0.014(6) 0.084(9) 0.031(6)
O30W 0.057(6) 0.070(6) 0.065(6) 0.016(5) 0.015(5) 0.015(5)
O31W 0.083(8) 0.062(7) 0.096(9) 0.009(6) 0.023(7) 0.011(6)
O32W 0.089(10) 0.033(5) 0.061(8) -0.016(5) -0.048(8) 0.031(6)
O33W 0.056(8) 0.070(9) 0.098(12) 0.043(8) -0.016(7) 0.000(7)
O34W 0.117(13) 0.073(9) 0.047(7) -0.009(6) 0.017(8) -0.063(9)
O35W 0.089(11) 0.078(10) 0.096(12) 0.010(9) 0.059(10) 0.003(8)
O36W 0.076(10) 0.054(8) 0.101(12) 0.028(8) -0.013(8) 0.000(7)
O37W 0.078(6) 0.072(6) 0.096(6) 0.022(4) -0.001(4) 0.021(4)
O38W 0.065(7) 0.069(7) 0.063(7) 0.014(5) 0.008(5) 0.013(5)
O39W 0.063(6) 0.058(5) 0.052(5) 0.004(4) 0.014(4) 0.014(4)

loop_
_atom_type_symbol
_atom_type_description
_atom_type_scat_dispersion_real
_atom_type_scat_dispersion_imag
_atom_type_scat_source
C C 0.0033 0.0016 'International Tables Vol C Tables 4.2.6.8 and 6.1.1.4'
H H 0.0000 0.0000 'International Tables Vol C Tables 4.2.6.8 and 6.1.1.4'
N N 0.0061 0.0033 'International Tables Vol C Tables 4.2.6.8 and 6.1.1.4'
O O 0.0106 0.0060 'International Tables Vol C Tables 4.2.6.8 and 6.1.1.4'
S S 0.1246 0.1234 'International Tables Vol C Tables 4.2.6.8 and 6.1.1.4'
Ce Ce -0.2486 2.6331 'International Tables Vol C Tables 4.2.6.8 and 6.1.1.4'

loop_
_geom_angle_atom_site_label_1
_geom_angle_atom_site_label_2
_geom_angle_atom_site_label_3
_geom_angle
O16W Ce1 O15W 78.08(19)
O16W Ce1 O17W 79.64(19)
O15W Ce1 O17W 136.23(19)
O16W Ce1 O19W 81.38(19)
O15W Ce1 O19W 70.61(19)
O17W Ce1 O19W 141.2(2)
O16W Ce1 O18W 68.74(17)
O15W Ce1 O18W 65.93(19)
O17W Ce1 O18W 71.00(19)
O19W Ce1 O18W 131.01(19)
O16W Ce1 O14W 137.0(2)
O15W Ce1 O14W 97.3(3)
O17W Ce1 O14W 74.8(3)
O19W Ce1 O14W 138.0(2)
O18W Ce1 O14W 70.4(2)
O16W Ce1 O13W 134.40(19)
O15W Ce1 O13W 141.3(2)
O17W Ce1 O13W 78.51(19)
O19W Ce1 O13W 91.49(19)
O18W Ce1 O13W 137.1(2)
O14W Ce1 O13W 72.9(2)
O16W Ce1 O12W 69.01(16)
O15W Ce1 O12W 130.3(2)
O17W Ce1 O12W 73.2(2)
O19W Ce1 O12W 68.51(18)
O18W Ce1 O12W 128.21(18)
O14W Ce1 O12W 132.2(2)
O13W Ce1 O12W 66.53(19)
O16W Ce1 O11W 140.67(19)
O15W Ce1 O11W 69.0(2)
O17W Ce1 O11W 139.5(2)
O19W Ce1 O11W 68.0(2)
O18W Ce1 O11W 113.7(2)
O14W Ce1 O11W 70.1(2)
O13W Ce1 O11W 72.5(2)
O12W Ce1 O11W 117.9(2)
Ce1 O11W H11Y 124.1(19)
Ce1 O11W H11Z 123.9(19)
H11Y O11W H11Z 109.4(14)
Ce1 O12W H12Y 125.2(12)
Ce1 O12W H12Z 125.2(12)
H12Y O12W H12Z 109.0(14)
Ce1 O13W H13Y 125.3(10)
Ce1 O13W H13Z 125.3(10)
H13Y O13W H13Z 109.2(14)
Ce1 O14W H14Y 106(6)
Ce1 O14W H14Z 106(6)
H14Y O14W H14Z 109.5(14)
Ce1 O15W H15Y 124.6(15)
Ce1 O15W H15Z 124.3(15)
H15Y O15W H15Z 109.5(14)
Ce1 O16W H16Y 117(3)
Ce1 O16W H16Z 117(3)
H16Y O16W H16Z 109.7(14)
Ce1 O17W H17Y 111(5)
Ce1 O17W H17Z 111(5)
H17Y O17W H17Z 109.8(14)
Ce1 O18W H18Y 125.2(10)
Ce1 O18W H18Z 125.3(10)
H18Y O18W H18Z 109.3(14)
Ce1 O19W H19Y 125.2(9)
Ce1 O19W H19Z 125.1(9)
H19Y O19W H19Z 109.7(14)
O27W Ce2 O29W 74.0(4)
O27W Ce2 O23W 139.5(3)
O29W Ce2 O23W 120.2(4)
O27W Ce2 O26W 69.0(4)
O29W Ce2 O26W 124.4(4)
O23W Ce2 O26W 114.9(3)
O27W Ce2 O24W 71.0(3)
O29W Ce2 O24W 130.4(4)
O23W Ce2 O24W 72.4(2)
O26W Ce2 O24W 72.5(3)
O27W Ce2 O22W 150.6(4)
O29W Ce2 O22W 79.1(5)
O23W Ce2 O22W 65.8(3)
O26W Ce2 O22W 119.6(4)
O24W Ce2 O22W 137.6(3)
O27W Ce2 O21W 81.5(4)
O29W Ce2 O21W 69.5(4)
O23W Ce2 O21W 71.0(3)
O26W Ce2 O21W 139.1(3)
O24W Ce2 O21W 71.5(3)
O22W Ce2 O21W 100.1(4)
O27W Ce2 O28W 93.6(4)
O29W Ce2 O28W 75.2(4)
O23W Ce2 O28W 125.9(3)
O26W Ce2 O28W 67.5(4)
O24W Ce2 O28W 140.0(4)
O22W Ce2 O28W 67.9(4)
O21W Ce2 O28W 144.4(4)
O27W Ce2 O25W 126.9(4)
O29W Ce2 O25W 146.6(4)
O23W Ce2 O25W 63.7(4)
O26W Ce2 O25W 59.1(4)
O24W Ce2 O25W 83.0(3)
O22W Ce2 O25W 73.0(4)
O21W Ce2 O25W 132.9(3)
O28W Ce2 O25W 77.5(4)
O23' Ce2' O24' 71.7(7)
O23' Ce2' O25' 134.1(8)
O24' Ce2' O25' 77.0(9)
O23' Ce2' O22' 120.6(9)
O24' Ce2' O22' 143.0(9)
O25' Ce2' O22' 70.6(10)
O23' Ce2' O26' 128.8(9)
O24' Ce2' O26' 71.9(9)
O25' Ce2' O26' 67.9(11)
O22' Ce2' O26' 110.2(11)
O23' Ce2' O28' 127.5(12)
O24' Ce2' O28' 130.6(12)
O25' Ce2' O28' 98.3(13)
O22' Ce2' O28' 72.6(13)
O26' Ce2' O28' 61.3(13)
O23' Ce2' O21' 69.2(11)
O24' Ce2' O21' 139.7(11)
O25' Ce2' O21' 139.9(12)
O22' Ce2' O21' 69.4(12)
O26' Ce2' O21' 128.5(13)
O28' Ce2' O21' 70.7(15)
O23' Ce2' O27' 65.9(8)
O24' Ce2' O27' 79.3(8)
O25' Ce2' O27' 138.8(9)
O22' Ce2' O27' 137.5(9)
O26' Ce2' O27' 73.0(10)
O28' Ce2' O27' 72.9(13)
O21' Ce2' O27' 76.3(11)
O23' Ce2' O84 71.8(6)
O24' Ce2' O84 81.3(6)
O25' Ce2' O84 71.0(8)
O22' Ce2' O84 71.8(8)
O26' Ce2' O84 134.7(8)
O28' Ce2' O84 144.4(11)
O21' Ce2' O84 95.4(11)
O27' Ce2' O84 137.2(7)
C11 O1 H1A 109.5
C16 C10 C42 108.9(6)
C16 C10 H10A 109.9
C42 C10 H10A 109.9
C16 C10 H10B 109.9
C42 C10 H10B 109.9
H10A C10 H10B 108.3
O1 C11 C16 116.1(7)
O1 C11 C12 122.9(7)
C16 C11 C12 120.9(8)
C13 C12 C11 118.6(7)
C13 C12 C20 120.6(7)
C11 C12 C20 120.7(7)
C14 C13 C12 120.0(7)
C14 C13 H13 120.0
C12 C13 H13 120.0
C13 C14 C15 121.5(8)
C13 C14 S1 120.7(7)
C15 C14 S1 117.6(6)
C14 C15 C16 120.3(7)
C14 C15 H15 119.9
C16 C15 H15 119.9
C15 C16 C11 118.6(7)
C15 C16 C10 121.1(7)
C11 C16 C10 120.3(7)
O12 S1 O13 111.4(5)
O12 S1 O11 113.1(4)
O13 S1 O11 110.7(4)
O12 S1 C14 107.7(4)
O13 S1 C14 105.6(4)
O11 S1 C14 107.9(4)
C21 O2 H2A 109.5
C12 C20 C26 111.5(5)
C12 C20 H20A 109.3
C26 C20 H20A 109.3
C12 C20 H20B 109.3
C26 C20 H20B 109.3
H20A C20 H20B 108.0
O2 C21 C26 116.2(6)
O2 C21 C22 122.7(6)
C26 C21 C22 121.1(6)
C23 C22 C21 118.7(6)
C23 C22 C30 118.7(5)
C21 C22 C30 122.6(6)
C24 C23 C22 120.6(6)
C24 C23 H23 119.7
C22 C23 H23 119.7
C23 C24 C25 120.5(6)
C23 C24 S2 120.1(5)
C25 C24 S2 119.4(5)
C26 C25 C24 120.4(6)
C26 C25 H25 119.8
C24 C25 H25 119.8
C25 C26 C21 118.7(6)
C25 C26 C20 119.6(6)
C21 C26 C20 121.6(6)
O21 S2 O22 113.4(3)
O21 S2 O23 112.3(3)
O22 S2 O23 112.2(3)
O21 S2 C24 108.2(3)
O22 S2 C24 105.7(3)
O23 S2 C24 104.3(3)
C31 O3 H3A 109.5
C36 C30 C22 110.9(5)
C36 C30 H30A 109.5
C22 C30 H30A 109.5
C36 C30 H30B 109.5
C22 C30 H30B 109.5
H30A C30 H30B 108.1
O3 C31 C32 123.2(6)
O3 C31 C36 114.9(5)
C32 C31 C36 121.9(6)
C33 C32 C31 117.8(6)
C33 C32 C40 119.8(6)
C31 C32 C40 122.4(6)
C32 C33 C34 120.8(6)
C32 C33 H33 119.6
C34 C33 H33 119.6
C35 C34 C33 121.0(6)
C35 C34 S3 119.9(5)
C33 C34 S3 119.0(5)
C36 C35 C34 120.2(6)
C36 C35 H35 119.9
C34 C35 H35 119.9
C35 C36 C31 118.4(6)
C35 C36 C30 121.6(6)
C31 C36 C30 120.0(5)
O33 S3 O31 113.5(3)
O33 S3 O32 110.9(3)
O31 S3 O32 112.3(3)
O33 S3 C34 107.1(3)
O31 S3 C34 106.8(3)
O32 S3 C34 105.6(3)
C41 O4 H4A 109.5
C32 C40 C46 113.6(5)
C32 C40 H40A 108.8
C46 C40 H40A 108.8
C32 C40 H40B 108.8
C46 C40 H40B 108.8
H40A C40 H40B 107.7
O4 C41 C42 123.1(6)
O4 C41 C46 116.0(6)
C42 C41 C46 120.8(6)
C43 C42 C41 117.7(6)
C43 C42 C10 118.7(7)
C41 C42 C10 123.6(7)
C42 C43 C44 121.9(7)
C42 C43 H43 119.1
C44 C43 H43 119.1
C45 C44 C43 119.7(6)
C45 C44 S4 121.7(5)
C43 C44 S4 118.5(5)
C46 C45 C44 120.0(6)
C46 C45 H45 120.0
C44 C45 H45 120.0
C45 C46 C41 119.8(6)
C45 C46 C40 119.5(6)
C41 C46 C40 120.7(6)
O43 S4 O41 112.8(5)
O45 S4 O44 110.7(6)
O45 S4 O46 110.1(6)
O44 S4 O46 110.2(6)
O43 S4 O42 110.1(5)
O41 S4 O42 109.8(5)
O45 S4 C44 109.8(4)
O43 S4 C44 109.0(4)
O41 S4 C44 108.3(4)
O44 S4 C44 107.9(4)
O46 S4 C44 107.9(4)
O42 S4 C44 106.6(4)
C51 O5 H5A 109.5
C56 C50 C82 112.0(5)
C56 C50 H50A 109.2
C82 C50 H50A 109.2
C56 C50 H50B 109.2
C82 C50 H50B 109.2
H50A C50 H50B 107.9
O5 C51 C56 119.6(6)
O5 C51 C52 117.6(6)
C56 C51 C52 122.7(6)
C53 C52 C51 117.2(6)
C53 C52 C60 120.6(6)
C51 C52 C60 122.2(7)
C54 C53 C52 121.2(7)
C54 C53 H53 119.4
C52 C53 H53 119.4
C53 C54 C55 121.2(7)
C53 C54 S5 119.0(6)
C55 C54 S5 119.8(6)
C54 C55 C56 119.6(7)
C54 C55 H55 120.2
C56 C55 H55 120.2
C51 C56 C55 118.1(6)
C51 C56 C50 123.7(6)
C55 C56 C50 118.3(6)
O51 S5 O52 110.9(4)
O51 S5 O53 111.9(4)
O52 S5 O53 112.8(4)
O51 S5 C54 107.2(4)
O52 S5 C54 106.3(4)
O53 S5 C54 107.3(4)
C61 O6 H6A 109.5
C52 C60 C66 111.4(5)
C52 C60 H60A 109.4
C66 C60 H60A 109.4
C52 C60 H60B 109.4
C66 C60 H60B 109.4
H60A C60 H60B 108.0
O6 C61 C66 120.0(6)
O6 C61 C62 117.4(6)
C66 C61 C62 122.6(6)
C61 C62 C63 117.8(6)
C61 C62 C70 122.3(6)
C63 C62 C70 119.9(6)
C64 C63 C62 120.1(6)
C64 C63 H63 119.9
C62 C63 H63 119.9
C63 C64 C65 120.8(6)
C63 C64 S6 121.2(5)
C65 C64 S6 117.9(5)
C64 C65 C66 120.5(7)
C64 C65 H65 119.8
C66 C65 H65 119.8
C61 C66 C65 118.2(6)
C61 C66 C60 122.1(6)
C65 C66 C60 119.6(6)
O63 S6 O62 112.4(4)
O63 S6 O61 113.6(3)
O62 S6 O61 111.1(3)
O63 S6 C64 105.9(3)
O62 S6 C64 106.2(3)
O61 S6 C64 107.0(3)
C71 O7 H7A 109.5
C62 C70 C76 113.8(6)
C62 C70 H70A 108.8
C76 C70 H70A 108.8
C62 C70 H70B 108.8
C76 C70 H70B 108.8
H70A C70 H70B 107.7
O7 C71 C72 119.5(6)
O7 C71 C76 118.7(6)
C72 C71 C76 121.8(6)
C73 C72 C71 118.2(6)
C73 C72 C80 120.7(6)
C71 C72 C80 121.1(6)
C74 C73 C72 120.4(6)
C74 C73 H73 119.8
C72 C73 H73 119.8
C73 C74 C75 121.0(6)
C73 C74 S7 122.0(5)
C75 C74 S7 116.9(5)
C76 C75 C74 119.7(6)
C76 C75 H75 120.2
C74 C75 H75 120.2
C75 C76 C71 118.8(6)
C75 C76 C70 118.8(6)
C71 C76 C70 122.4(6)
O73 S7 O72 116.5(5)
O74 S7 O76 114.2(5)
O74 S7 O75 113.6(5)
O76 S7 O75 106.9(5)
O73 S7 O71 109.6(5)
O72 S7 O71 105.4(5)
O74 S7 C74 109.5(4)
O73 S7 C74 110.5(4)
O72 S7 C74 109.1(4)
O76 S7 C74 105.5(4)
O75 S7 C74 106.5(4)
O71 S7 C74 105.1(4)
C81 O8 H8A 109.5
C72 C80 C86 113.2(5)
C72 C80 H80A 108.9
C86 C80 H80A 108.9
C72 C80 H80B 108.9
C86 C80 H80B 108.9
H80A C80 H80B 107.7
O8 C81 C82 118.4(6)
O8 C81 C86 119.9(6)
C82 C81 C86 121.7(6)
C81 C82 C83 118.8(6)
C81 C82 C50 120.3(6)
C83 C82 C50 120.9(6)
C84 C83 C82 119.5(6)
C84 C83 H83 120.2
C82 C83 H83 120.2
C83 C84 C85 121.4(6)
C83 C84 S8 120.1(5)
C85 C84 S8 118.4(4)
C86 C85 C84 120.3(6)
C86 C85 H85 119.8
C84 C85 H85 119.8
C85 C86 C81 118.1(6)
C85 C86 C80 120.6(6)
C81 C86 C80 121.3(6)
O85 S8 O84 114.3(7)
O81 S8 O83 113.4(5)
O81 S8 O82 114.5(5)
O83 S8 O82 104.3(5)
O85 S8 O86 107.8(6)
O84 S8 O86 107.6(7)
O81 S8 C84 112.5(4)
O85 S8 C84 110.6(5)
O84 S8 C84 110.6(5)
O83 S8 C84 106.2(4)
O82 S8 C84 105.1(3)
O86 S8 C84 105.4(5)
S8 O84 Ce2' 145.4(10)
C6 C1 C2 118.9(8)
C6 C1 C01 120.7(8)
C2 C1 C01 120.4(8)
C3 C2 C1 120.4(8)
C3 C2 H2 119.8
C1 C2 H2 119.8
C2 C3 C4 120.5(7)
C2 C3 C91 117.1(7)
C4 C3 C91 122.3(8)
C3 C4 C5 119.8(8)
C3 C4 H4 120.1
C5 C4 H4 120.1
C6 C5 C4 120.1(8)
C6 C5 H5 119.9
C4 C5 H5 119.9
C5 C6 C1 120.2(8)
C5 C6 H6 119.9
C1 C6 H6 119.9
N01 C01 C1 113.2(6)
N01 C01 H01A 108.9
C1 C01 H01A 108.9
N01 C01 H01B 108.9
C1 C01 H01B 108.9
H01A C01 H01B 107.7
C02 N01 C04 108.0(7)
C02 N01 C01 127.2(7)
C04 N01 C01 124.7(7)
N02 C02 N01 109.1(6)
N02 C02 H02 125.4
N01 C02 H02 125.4
C02 N02 C03 108.0(7)
C02 N02 C05 125.2(6)
C03 N02 C05 126.8(7)
C04 C03 N02 108.6(7)
C04 C03 H03 125.7
N02 C03 H03 125.7
C03 C04 N01 106.2(7)
C03 C04 H04 126.9
N01 C04 H04 126.9
N02 C05 H05A 109.5
N02 C05 H05B 109.5
H05A C05 H05B 109.5
N02 C05 H05C 109.5
H05A C05 H05C 109.5
H05B C05 H05C 109.5
N91 C91 C3 113.2(7)
N91 C91 H91A 108.9
C3 C91 H91A 108.9
N91 C91 H91B 108.9
C3 C91 H91B 108.9
H91A C91 H91B 107.8
C92 N91 C94 109.2(7)
C92 N91 C91 123.9(7)
C94 N91 C91 126.8(7)
N92 C92 N91 107.4(7)
N92 C92 H92 126.3
N91 C92 H92 126.3
C92 N92 C93 109.3(7)
C92 N92 C95 124.1(7)
C93 N92 C95 126.6(7)
C94 C93 N92 107.1(7)
C94 C93 H93 126.4
N92 C93 H93 126.4
C93 C94 N91 107.0(7)
C93 C94 H94 126.5
N91 C94 H94 126.5
N92 C95 H95A 109.5
N92 C95 H95B 109.5
H95A C95 H95B 109.5
N92 C95 H95C 109.5
H95A C95 H95C 109.5
H95B C95 H95C 109.5
H01Y O01W H01Z 109.6(14)
H02Y O02W H02Z 109.8(14)
H03Y O03W H03Z 109.4(14)
H04Y O04W H04Z 109.8(14)
H05Y O05W H05Z 108.7(14)
H06Y O06W H06Z 109.1(14)

loop_
_geom_bond_atom_site_label_1
_geom_bond_atom_site_label_2
_geom_bond_distance
Ce1 O16W 2.489(5)
Ce1 O15W 2.507(5)
Ce1 O17W 2.512(6)
Ce1 O19W 2.519(5)
Ce1 O18W 2.523(5)
Ce1 O14W 2.528(6)
Ce1 O13W 2.535(5)
Ce1 O12W 2.546(5)
Ce1 O11W 2.548(6)
O11W H11Y 0.850(5)
O11W H11Z 0.850(5)
O12W H12Y 0.851(5)
O12W H12Z 0.851(5)
O13W H13Y 0.850(5)
O13W H13Z 0.850(5)
O14W H14Y 0.850(5)
O14W H14Z 0.850(5)
O15W H15Y 0.849(5)
O15W H15Z 0.850(5)
O16W H16Y 0.850(5)
O16W H16Z 0.850(5)
O17W H17Y 0.850(5)
O17W H17Z 0.849(5)
O18W H18Y 0.850(5)
O18W H18Z 0.850(5)
O19W H19Y 0.850(5)
O19W H19Z 0.850(5)
Ce2 O27W 2.459(8)
Ce2 O29W 2.461(13)
Ce2 O23W 2.507(8)
Ce2 O26W 2.515(11)
Ce2 O24W 2.538(7)
Ce2 O22W 2.545(14)
Ce2 O21W 2.563(10)
Ce2 O28W 2.588(10)
Ce2 O25W 2.710(12)
Ce2' O23' 2.473(9)
Ce2' O24' 2.486(9)
Ce2' O25' 2.487(10)
Ce2' O22' 2.492(10)
Ce2' O26' 2.498(10)
Ce2' O28' 2.499(10)
Ce2' O21' 2.511(10)
Ce2' O27' 2.552(10)
Ce2' O84 2.719(11)
O1 C11 1.346(10)
O1 H1A 0.8400
C10 C16 1.513(11)
C10 C42 1.539(10)
C10 H10A 0.9900
C10 H10B 0.9900
C11 C16 1.399(10)
C11 C12 1.415(10)
C12 C13 1.397(11)
C12 C20 1.509(9)
C13 C14 1.369(10)
C13 H13 0.9500
C14 C15 1.385(11)
C14 S1 1.754(9)
C15 C16 1.394(12)
C15 H15 0.9500
S1 O12 1.428(7)
S1 O13 1.461(7)
S1 O11 1.472(7)
O2 C21 1.373(8)
O2 H2A 0.8400
C20 C26 1.524(9)
C20 H20A 0.9900
C20 H20B 0.9900
C21 C26 1.395(10)
C21 C22 1.404(9)
C22 C23 1.393(9)
C22 C30 1.522(9)
C23 C24 1.373(9)
C23 H23 0.9500
C24 C25 1.393(9)
C24 S2 1.768(6)
C25 C26 1.389(10)
C25 H25 0.9500
S2 O21 1.440(5)
S2 O22 1.460(5)
S2 O23 1.473(5)
O3 C31 1.366(8)
O3 H3A 0.8400
C30 C36 1.507(8)
C30 H30A 0.9900
C30 H30B 0.9900
C31 C32 1.402(9)
C31 C36 1.417(8)
C32 C33 1.383(9)
C32 C40 1.502(9)
C33 C34 1.396(9)
C33 H33 0.9500
C34 C35 1.382(9)
C34 S3 1.764(6)
C35 C36 1.381(9)
C35 H35 0.9500
S3 O33 1.452(5)
S3 O31 1.455(5)
S3 O32 1.470(5)
O4 C41 1.374(8)
O4 H4A 0.8400
C40 C46 1.525(10)
C40 H40A 0.9900
C40 H40B 0.9900
C41 C42 1.398(10)
C41 C46 1.400(10)
C42 C43 1.382(10)
C43 C44 1.385(9)
C43 H43 0.9500
C44 C45 1.383(9)
C44 S4 1.767(7)
C45 C46 1.376(9)
C45 H45 0.9500
S4 O45 1.407(6)
S4 O43 1.409(6)
S4 O41 1.410(6)
S4 O44 1.422(6)
S4 O46 1.428(6)
S4 O42 1.444(6)
O5 C51 1.372(8)
O5 H5A 0.8400
C50 C56 1.517(9)
C50 C82 1.527(8)
C50 H50A 0.9900
C50 H50B 0.9900
C51 C56 1.392(9)
C51 C52 1.415(9)
C52 C53 1.390(10)
C52 C60 1.498(10)
C53 C54 1.372(11)
C53 H53 0.9500
C54 C55 1.401(10)
C54 S5 1.770(8)
C55 C56 1.402(10)
C55 H55 0.9500
S5 O51 1.433(8)
S5 O52 1.442(6)
S5 O53 1.452(6)
O6 C61 1.376(8)
O6 H6A 0.8400
C60 C66 1.523(10)
C60 H60A 0.9900
C60 H60B 0.9900
C61 C66 1.386(10)
C61 C62 1.395(10)
C62 C63 1.404(9)
C62 C70 1.515(10)
C63 C64 1.382(9)
C63 H63 0.9500
C64 C65 1.384(9)
C64 S6 1.755(7)
C65 C66 1.391(10)
C65 H65 0.9500
S6 O63 1.449(6)
S6 O62 1.465(6)
S6 O61 1.466(5)
O7 C71 1.374(8)
O7 H7A 0.8400
C70 C76 1.526(10)
C70 H70A 0.9900
C70 H70B 0.9900
C71 C72 1.390(9)
C71 C76 1.407(9)
C72 C73 1.388(9)
C72 C80 1.518(9)
C73 C74 1.386(9)
C73 H73 0.9500
C74 C75 1.389(10)
C74 S7 1.777(7)
C75 C76 1.380(10)
C75 H75 0.9500
S7 O74 1.366(6)
S7 O73 1.376(6)
S7 O72 1.405(6)
S7 O76 1.438(6)
S7 O75 1.443(6)
S7 O71 1.478(6)
O8 C81 1.355(8)
O8 H8A 0.8400
C80 C86 1.535(9)
C80 H80A 0.9900
C80 H80B 0.9900
C81 C82 1.392(9)
C81 C86 1.408(9)
C82 C83 1.393(9)
C83 C84 1.383(8)
C83 H83 0.9500
C84 C85 1.384(9)
C84 S8 1.745(7)
C85 C86 1.384(9)
C85 H85 0.9500
S8 O81 1.348(6)
S8 O85 1.395(7)
S8 O84 1.397(7)
S8 O83 1.458(6)
S8 O82 1.466(6)
S8 O86 1.473(7)
C1 C6 1.398(13)
C1 C2 1.416(11)
C1 C01 1.499(13)
C2 C3 1.372(11)
C2 H2 0.9500
C3 C4 1.377(11)
C3 C91 1.539(11)
C4 C5 1.410(11)
C4 H4 0.9500
C5 C6 1.378(14)
C5 H5 0.9500
C6 H6 0.9500
C01 N01 1.463(11)
C01 H01A 0.9900
C01 H01B 0.9900
N01 C02 1.337(9)
N01 C04 1.386(10)
C02 N02 1.326(10)
C02 H02 0.9500
N02 C03 1.363(9)
N02 C05 1.456(10)
C03 C04 1.348(13)
C03 H03 0.9500
C04 H04 0.9500
C05 H05A 0.9800
C05 H05B 0.9800
C05 H05C 0.9800
C91 N91 1.473(11)
C91 H91A 0.9900
C91 H91B 0.9900
N91 C92 1.338(10)
N91 C94 1.369(10)
C92 N92 1.319(11)
C92 H92 0.9500
N92 C93 1.379(9)
N92 C95 1.460(10)
C93 C94 1.335(11)
C93 H93 0.9500
C94 H94 0.9500
C95 H95A 0.9800
C95 H95B 0.9800
C95 H95C 0.9800
O01W H01Y 0.850(5)
O01W H01Z 0.850(5)
O02W H02Y 0.850(5)
O02W H02Z 0.850(5)
O03W H03Y 0.850(5)
O03W H03Z 0.850(5)
O04W H04Y 0.850(5)
O04W H04Z 0.850(5)
O05W H05Y 0.852(5)
O05W H05Z 0.852(5)
O06W H06Y 0.851(5)
O06W H06Z 0.852(5)

loop_
_geom_hbond_atom_site_label_D
_geom_hbond_atom_site_label_H
_geom_hbond_atom_site_label_A
_geom_hbond_distance_DH
_geom_hbond_distance_HA
_geom_hbond_distance_DA
_geom_hbond_angle_DHA
_geom_hbond_site_symmetry_A
_geom_hbond_publ_flag
O11W H11Y O30W^a 0.850(5) 1.79(4) 2.592(11) 156(10) . yes
O11W H11Y O41W^b 0.850(5) 2.31(10) 2.829(17) 120(9) . yes
O12W H12Y O43^a 0.851(5) 2.003(11) 2.852(9) 177(5) . yes
O12W H12Y O46^b 0.851(5) 2.03(2) 2.855(11) 164(6) . yes
O12W H12Z S6 0.851(5) 2.93(4) 3.706(6) 153(7) 1_565 yes
O12W H12Z O61 0.851(5) 1.953(17) 2.792(7) 168(7) 1_565 yes
O13W H13Y O52 0.850(5) 1.97(3) 2.789(8) 161(8) 2_666 yes
O13W H13Z O63 0.850(5) 2.163(19) 2.984(9) 163(5) 2_666 yes
O14W H14Y O37W^a 0.850(5) 2.14(5) 2.917(18) 151(8) . yes
O14W H14Y O41W^b 0.850(5) 2.10(3) 2.936(18) 168(11) . yes
O14W H14Z O31W^a 0.850(5) 2.19(6) 2.956(14) 150(11) 2_666 yes
O14W H14Z O42W^b 0.850(5) 2.36(10) 2.782(19) 111(8) 2_666 yes
O15W H15Y S8 0.849(5) 2.94(5) 3.716(6) 153(9) . yes
O15W H15Y O81^a 0.849(5) 2.15(4) 2.932(10) 153(8) . yes
O15W H15Y O86^b 0.849(5) 1.82(2) 2.648(13) 166(8) . yes
O15W H15Z S7 0.850(5) 2.889(14) 3.723(6) 167(5) 2_666 yes
O15W H15Z O73^a 0.850(5) 2.12(6) 2.873(12) 147(10) 2_666 yes
O15W H15Z O76^b 0.850(5) 1.82(6) 2.593(11) 150(11) 2_666 yes
O16W H16Y O83^a 0.850(5) 1.844(12) 2.690(7) 174(8) . yes
O16W H16Y O85^b 0.850(5) 1.994(15) 2.835(12) 170(4) . yes
O16W H16Z O62 0.850(5) 1.92(3) 2.728(7) 157(7) 1_565 yes
O17W H17Y O32 0.850(5) 2.11(3) 2.911(8) 158(7) . yes
O17W H17Z O02W 0.849(5) 1.96(6) 2.689(8) 144(10) . yes
O18W H18Y S3 0.850(5) 2.86(4) 3.643(6) 155(9) . yes
O18W H18Y O33 0.850(5) 1.851(9) 2.695(7) 171.4(18) . yes
O18W H18Z O32W^a 0.850(5) 2.04(3) 2.876(14) 166(9) 2_666 yes
O18W H18Z O43W^b 0.850(5) 1.88(3) 2.72(2) 168(10) 2_666 yes
O19W H19Y O03W 0.850(5) 2.04(5) 2.797(8) 149(9) . yes
O19W H19Z S6 0.850(5) 2.98(3) 3.763(6) 153(6) 2_666 yes
O19W H19Z O61 0.850(5) 1.889(18) 2.732(7) 171(10) 2_666 yes
O1 H1A O2 0.84 1.94 2.777(7) 171.5 . yes
C13 H13 O06W 0.95 2.48 3.415(11) 168.8 1_554 yes
C15 H15 O36W^a 0.95 2.45 3.357(17) 160.6 2_676 yes
C15 H15 O40W^b 0.95 2.44 3.358(17) 161.8 2_676 yes
O2 H2A O3 0.84 1.99 2.775(7) 154.2 . yes
O3 H3A O4 0.84 1.84 2.668(7) 168.7 . yes
C35 H35 O22 0.95 2.54 3.397(8) 150.5 2_565 yes
O4 H4A O1 0.84 2.10 2.890(8) 156.7 . yes
O4 H4A O04W 0.84 2.29 2.741(8) 113.9 2_576 yes
O5 H5A O6 0.84 1.92 2.739(7) 164.5 . yes
C55 H55 O20W^a 0.95 2.42 3.319(14) 158.0 . yes
O6 H6A O7 0.84 1.88 2.703(7) 167.2 . yes
O7 H7A O8 0.84 1.83 2.664(8) 172.9 . yes
O8 H8A O5 0.84 1.97 2.675(7) 141.6 . yes
C85 H85 O33 0.95 2.37 3.283(8) 160.9 . yes
C01 H01B O02W 0.99 2.44 3.141(12) 127.7 . yes
C02 H02 O25W^a 0.95 2.64 3.547(15) 160.3 1_554 yes
C04 H04 O32 0.95 2.50 3.353(10) 148.9 . yes
C05 H05B O41^a 0.98 2.62 3.347(12) 130.7 . yes
C92 H92 O36W^a 0.95 2.26 3.093(16) 146.1 1_554 yes
C92 H92 O40W^b 0.95 2.07 3.008(17) 168.5 1_554 yes
C93 H93 O31 0.95 2.66 3.304(9) 125.7 2_665 yes
C94 H94 O21 0.95 2.28 3.176(9) 156.2 2_665 yes
C95 H95A O72^a 0.98 2.57 3.212(13) 122.8 2_665 yes
C95 H95A O75^b 0.98 2.63 3.423(14) 137.7 2_665 yes
C95 H95A O36W^a 0.98 2.54 3.408(19) 147.7 1_554 yes
C95 H95B O31 0.98 2.39 3.224(10) 142.3 2_665 yes
O01W H01Y O62 0.850(5) 1.98(4) 2.779(8) 156(8) 1_565 yes
O01W H01Z O25'^b 0.850(5) 2.19(6) 2.84(3) 134(7) . yes
O01W H01Z O07W 0.850(5) 2.01(7) 2.738(10) 143(10) . yes
O02W H02Y O44^b 0.850(5) 2.21(9) 2.766(15) 123(9) . yes
O02W H02Z O52 0.850(5) 2.03(4) 2.801(9) 151(8) 2_666 yes
O03W H03Y O42^a 0.850(5) 1.972(10) 2.762(11) 154(3) 2_676 yes
O03W H03Y O46^b 0.850(5) 2.47(7) 2.981(15) 120(6) 2_676 yes
O03W H03Z S6 0.850(5) 2.94(6) 3.615(7) 137(8) 1_565 yes
O03W H03Z O63 0.850(5) 2.03(3) 2.849(9) 162(10) 1_565 yes
O04W H04Y O07W 0.850(5) 2.26(11) 2.751(12) 117(10) . yes
O04W H04Z O1 0.850(5) 2.35(9) 2.996(9) 133(11) 2_576 yes
O05W H05Y O22 0.852(5) 2.15(7) 2.786(8) 131(8) 1_556 yes
O06W H06Y O05W 0.851(5) 2.04(5) 2.853(10) 159(12) . yes
O06W H06Z O04W 0.852(5) 2.31(6) 3.029(11) 142(9) . yes

loop_
_geom_torsion_atom_site_label_1
_geom_torsion_atom_site_label_2
_geom_torsion_atom_site_label_3
_geom_torsion_atom_site_label_4
_geom_torsion
O1 C11 C12 C13 -179.9(6)
C16 C11 C12 C13 0.6(9)
O1 C11 C12 C20 -3.9(10)
C16 C11 C12 C20 176.5(6)
C11 C12 C13 C14 -1.9(10)
C20 C12 C13 C14 -177.9(6)
C12 C13 C14 C15 2.5(11)
C12 C13 C14 S1 177.9(5)
C13 C14 C15 C16 -1.6(11)
S1 C14 C15 C16 -177.1(5)
C14 C15 C16 C11 0.2(10)
C14 C15 C16 C10 177.7(6)
O1 C11 C16 C15 -179.3(6)
C12 C11 C16 C15 0.3(10)
O1 C11 C16 C10 3.2(9)
C12 C11 C16 C10 -177.2(6)
C42 C10 C16 C15 -95.2(8)
C42 C10 C16 C11 82.2(8)
C13 C14 S1 O12 131.3(7)
C15 C14 S1 O12 -53.2(7)
C13 C14 S1 O13 -109.6(7)
C15 C14 S1 O13 66.0(7)
C13 C14 S1 O11 8.9(7)
C15 C14 S1 O11 -175.6(6)
C13 C12 C20 C26 97.1(8)
C11 C12 C20 C26 -78.7(8)
O2 C21 C22 C23 -179.6(6)
C26 C21 C22 C23 0.3(9)
O2 C21 C22 C30 -2.1(10)
C26 C21 C22 C30 177.8(6)
C21 C22 C23 C24 -0.8(9)
C30 C22 C23 C24 -178.4(5)
C22 C23 C24 C25 0.7(9)
C22 C23 C24 S2 179.8(5)
C23 C24 C25 C26 0.0(10)
S2 C24 C25 C26 -179.1(5)
C24 C25 C26 C21 -0.5(10)
C24 C25 C26 C20 176.3(6)
O2 C21 C26 C25 -179.7(6)
C22 C21 C26 C25 0.4(10)
O2 C21 C26 C20 3.5(9)
C22 C21 C26 C20 -176.4(6)
C12 C20 C26 C25 -76.6(8)
C12 C20 C26 C21 100.1(8)
C23 C24 S2 O21 -9.3(6)
C25 C24 S2 O21 169.8(5)
C23 C24 S2 O22 112.5(5)
C25 C24 S2 O22 -68.4(6)
C23 C24 S2 O23 -129.1(5)
C25 C24 S2 O23 50.0(6)
C23 C22 C30 C36 72.5(7)
C21 C22 C30 C36 -105.0(7)
O3 C31 C32 C33 179.6(6)
C36 C31 C32 C33 0.4(9)
O3 C31 C32 C40 -1.2(10)
C36 C31 C32 C40 179.5(6)
C31 C32 C33 C34 0.1(9)
C40 C32 C33 C34 -179.1(6)
C32 C33 C34 C35 -0.1(9)
C32 C33 C34 S3 176.1(5)
C33 C34 C35 C36 -0.3(9)
S3 C34 C35 C36 -176.6(5)
C34 C35 C36 C31 0.8(9)
C34 C35 C36 C30 177.2(5)
O3 C31 C36 C35 179.9(5)
C32 C31 C36 C35 -0.8(9)
O3 C31 C36 C30 3.4(8)
C32 C31 C36 C30 -177.3(6)
C22 C30 C36 C35 -102.4(6)
C22 C30 C36 C31 74.0(7)
C35 C34 S3 O33 -138.1(5)
C33 C34 S3 O33 45.6(5)
C35 C34 S3 O31 -16.1(6)
C33 C34 S3 O31 167.6(5)
C35 C34 S3 O32 103.6(5)
C33 C34 S3 O32 -72.7(5)
C33 C32 C40 C46 107.1(7)
C31 C32 C40 C46 -72.0(8)
O4 C41 C42 C43 176.6(6)
C46 C41 C42 C43 -1.8(10)
O4 C41 C42 C10 -5.7(10)
C46 C41 C42 C10 175.9(6)
C16 C10 C42 C43 76.2(8)
C16 C10 C42 C41 -101.5(8)
C41 C42 C43 C44 1.1(10)
C10 C42 C43 C44 -176.8(6)
C42 C43 C44 C45 1.4(10)
C42 C43 C44 S4 177.6(5)
C43 C44 C45 C46 -3.3(10)
S4 C44 C45 C46 -179.3(5)
C44 C45 C46 C41 2.6(9)
C44 C45 C46 C40 -178.6(6)
O4 C41 C46 C45 -178.5(6)
C42 C41 C46 C45 0.0(10)
O4 C41 C46 C40 2.7(9)
C42 C41 C46 C40 -178.8(6)
C32 C40 C46 C45 -81.2(8)
C32 C40 C46 C41 97.6(7)
C45 C44 S4 O45 -162.0(8)
C43 C44 S4 O45 22.0(9)
C45 C44 S4 O43 -15.6(8)
C43 C44 S4 O43 168.3(7)
C45 C44 S4 O41 107.5(7)
C43 C44 S4 O41 -68.6(7)
C45 C44 S4 O44 77.2(8)
C43 C44 S4 O44 -98.9(8)
C45 C44 S4 O46 -41.9(8)
C43 C44 S4 O46 142.0(8)
C45 C44 S4 O42 -134.4(7)
C43 C44 S4 O42 49.5(7)
O5 C51 C52 C53 -176.5(5)
C56 C51 C52 C53 2.3(9)
O5 C51 C52 C60 4.5(9)
C56 C51 C52 C60 -176.7(6)
C51 C52 C53 C54 -2.2(9)
C60 C52 C53 C54 176.8(6)
C52 C53 C54 C55 1.0(10)
C52 C53 C54 S5 179.2(5)
C53 C54 C55 C56 0.3(10)
S5 C54 C55 C56 -177.9(5)
O5 C51 C56 C55 177.7(5)
C52 C51 C56 C55 -1.1(9)
O5 C51 C56 C50 -2.6(9)
C52 C51 C56 C50 178.6(6)
C54 C55 C56 C51 -0.3(9)
C54 C55 C56 C50 180.0(6)
C82 C50 C56 C51 -97.3(7)
C82 C50 C56 C55 82.4(7)
C53 C54 S5 O51 178.2(5)
C55 C54 S5 O51 -3.5(6)
C53 C54 S5 O52 59.5(7)
C55 C54 S5 O52 -122.2(6)
C53 C54 S5 O53 -61.5(7)
C55 C54 S5 O53 116.8(6)
C53 C52 C60 C66 -83.4(8)
C51 C52 C60 C66 95.6(8)
O6 C61 C62 C63 -176.5(6)
C66 C61 C62 C63 1.5(10)
O6 C61 C62 C70 2.7(9)
C66 C61 C62 C70 -179.3(6)
C61 C62 C63 C64 -1.0(9)
C70 C62 C63 C64 179.7(6)
C62 C63 C64 C65 0.2(10)
C62 C63 C64 S6 177.1(5)
C63 C64 C65 C66 0.3(10)
S6 C64 C65 C66 -176.7(5)
O6 C61 C66 C65 177.0(6)
C62 C61 C66 C65 -1.0(10)
O6 C61 C66 C60 -7.0(10)
C62 C61 C66 C60 175.0(6)
C64 C65 C66 C61 0.1(10)
C64 C65 C66 C60 -176.0(6)
C52 C60 C66 C61 -81.4(9)
C52 C60 C66 C65 94.6(8)
C63 C64 S6 O63 146.0(6)
C65 C64 S6 O63 -37.1(6)
C63 C64 S6 O62 -94.3(6)
C65 C64 S6 O62 82.7(6)
C63 C64 S6 O61 24.4(6)
C65 C64 S6 O61 -158.6(5)
C61 C62 C70 C76 84.4(8)
C63 C62 C70 C76 -96.3(7)
O7 C71 C72 C73 -174.9(6)
C76 C71 C72 C73 3.4(10)
O7 C71 C72 C80 4.9(9)
C76 C71 C72 C80 -176.9(6)
C71 C72 C73 C74 -0.1(9)
C80 C72 C73 C74 -179.9(6)
C72 C73 C74 C75 -2.8(10)
C72 C73 C74 S7 179.2(5)
C73 C74 C75 C76 2.5(10)
S7 C74 C75 C76 -179.4(5)
C74 C75 C76 C71 0.7(10)
C74 C75 C76 C70 -179.2(6)
O7 C71 C76 C75 174.6(6)
C72 C71 C76 C75 -3.7(10)
O7 C71 C76 C70 -5.5(9)
C72 C71 C76 C70 176.2(6)
C62 C70 C76 C75 87.8(8)
C62 C70 C76 C71 -92.1(8)
C73 C74 S7 O74 9.2(8)
C75 C74 S7 O74 -168.8(7)
C73 C74 S7 O73 145.9(7)
C75 C74 S7 O73 -32.2(8)
C73 C74 S7 O72 -84.8(7)
C75 C74 S7 O72 97.1(7)
C73 C74 S7 O76 132.6(7)
C75 C74 S7 O76 -45.5(7)
C73 C74 S7 O75 -114.0(7)
C75 C74 S7 O75 67.9(7)
C73 C74 S7 O71 27.7(7)
C75 C74 S7 O71 -150.3(6)
C73 C72 C80 C86 -86.3(7)
C71 C72 C80 C86 93.9(7)
O8 C81 C82 C83 -177.6(6)
C86 C81 C82 C83 1.0(9)
O8 C81 C82 C50 2.0(9)
C86 C81 C82 C50 -179.4(6)
C56 C50 C82 C81 78.5(8)
C56 C50 C82 C83 -101.8(7)
C81 C82 C83 C84 0.0(9)
C50 C82 C83 C84 -179.7(6)
C82 C83 C84 C85 -0.8(9)
C82 C83 C84 S8 179.8(5)
C83 C84 C85 C86 0.7(10)
S8 C84 C85 C86 -179.9(5)
C84 C85 C86 C81 0.3(9)
C84 C85 C86 C80 179.4(6)
O8 C81 C86 C85 177.5(6)
C82 C81 C86 C85 -1.1(9)
O8 C81 C86 C80 -1.7(9)
C82 C81 C86 C80 179.7(6)
C72 C80 C86 C85 99.7(7)
C72 C80 C86 C81 -81.1(8)
C83 C84 S8 O81 81.4(6)
C85 C84 S8 O81 -98.1(7)
C83 C84 S8 O85 -140.7(9)
C85 C84 S8 O85 39.8(10)
C83 C84 S8 O84 -13.1(10)
C85 C84 S8 O84 167.5(9)
C83 C84 S8 O83 -154.1(6)
C85 C84 S8 O83 26.5(7)
C83 C84 S8 O82 -43.9(7)
C85 C84 S8 O82 136.7(6)
C83 C84 S8 O86 103.0(9)
C85 C84 S8 O86 -76.5(9)
O85 S8 O84 Ce2' -111.5(15)
O86 S8 O84 Ce2' 8.3(16)
C84 S8 O84 Ce2' 123.0(12)
C6 C1 C2 C3 -0.6(11)
C01 C1 C2 C3 178.9(7)
C1 C2 C3 C4 -0.3(11)
C1 C2 C3 C91 179.3(7)
C2 C3 C4 C5 0.5(11)
C91 C3 C4 C5 -179.0(8)
C3 C4 C5 C6 0.2(12)
C4 C5 C6 C1 -1.0(12)
C2 C1 C6 C5 1.3(11)
C01 C1 C6 C5 -178.3(7)
C6 C1 C01 N01 -81.4(10)
C2 C1 C01 N01 99.0(9)
C1 C01 N01 C02 -12.3(12)
C1 C01 N01 C04 170.6(8)
C04 N01 C02 N02 -1.4(9)
C01 N01 C02 N02 -178.9(7)
N01 C02 N02 C03 1.4(9)
N01 C02 N02 C05 -177.2(7)
C02 N02 C03 C04 -0.8(9)
C05 N02 C03 C04 177.7(7)
N02 C03 C04 N01 -0.1(10)
C02 N01 C04 C03 0.9(9)
C01 N01 C04 C03 178.5(8)
C2 C3 C91 N91 173.0(7)
C4 C3 C91 N91 -7.5(12)
C3 C91 N91 C92 89.2(9)
C3 C91 N91 C94 -88.2(9)
C94 N91 C92 N92 -0.7(8)
C91 N91 C92 N92 -178.5(6)
N91 C92 N92 C93 0.4(8)
N91 C92 N92 C95 -177.9(7)
C92 N92 C93 C94 0.0(8)
C95 N92 C93 C94 178.2(7)
N92 C93 C94 N91 -0.4(8)
C92 N91 C94 C93 0.7(8)
C91 N91 C94 C93 178.4(7)
